data_7717811
loop_
_publ_author_name
'Li, Feifan'
'Li, Yaping'
'Duffort, Victor'
'Mentr&#xe9;, Olivier'
'Minaud, Claire'
'Huang, Qingqing'
'Cheng, Xiedong'
'Cui, Rui'
'L&#xfc;, Minfeng'

_publ_section_title
;
 Open frameworks in the
 Na<sub><i>x</i></sub>Mn<sub><i>y</i></sub>(P<sub>2</sub>O<sub>7</sub>)<sub><i>m</i></sub>F<sub><i>n</i></sub>
 fluoro-pyrophosphates system.
;
_journal_name_full 'Dalton transactions (Cambridge, England : 2003)'
_journal_paper_doi 10.1039/d4dt03027c
_journal_year 2025
_chemical_formula_sum 'F0.5 Mn1.5 Na5.5 O14 P4'
_chemical_formula_weight 566.2
_space_group_IT_number 2
_space_group_name_Hall '-P 1'
_space_group_name_H-M_alt 'P -1'
_symmetry_cell_setting triclinic
_symmetry_Int_Tables_number 2
_symmetry_space_group_name_Hall '-P 1'
_symmetry_space_group_name_H-M 'P -1'
_audit_update_record
;
2024-09-25 deposited with the CCDC.	2025-01-02 downloaded from the CCDC.
;
_cell_angle_alpha 65.500(2)
_cell_angle_beta 84.514(2)
_cell_angle_gamma 72.817(2)
_cell_formula_units_Z 2
_cell_length_a 8.0988(2)
_cell_length_b 9.4558(2)
_cell_length_c 9.5158(2)
_cell_measurement_reflns_used 169
_cell_measurement_temperature 293
_cell_measurement_theta_max 28.445
_cell_measurement_theta_min 4.373
_cell_volume 633.21(3)
_diffrn_ambient_temperature 293
_diffrn_measured_fraction_theta_full 0.99
_diffrn_measured_fraction_theta_max 0.99
_diffrn_measurement_device CCD
_diffrn_measurement_device_type 'Bruker Smart APEX II'
_diffrn_radiation_monochromator graphite
_diffrn_radiation_probe x-ray
_diffrn_radiation_source 'X-ray tube'
_diffrn_radiation_type 'Mo K\a'
_diffrn_radiation_wavelength 0.71073
_diffrn_reflns_av_R_equivalents 0.0434
_diffrn_reflns_av_unetI/netI 0.059
_diffrn_reflns_limit_h_max 10
_diffrn_reflns_limit_h_min -10
_diffrn_reflns_limit_k_max 12
_diffrn_reflns_limit_k_min -11
_diffrn_reflns_limit_l_max 12
_diffrn_reflns_limit_l_min -11
_diffrn_reflns_number 9819
_diffrn_reflns_theta_full 28.31
_diffrn_reflns_theta_max 28.31
_diffrn_reflns_theta_min 2.35
_exptl_absorpt_coefficient_mu 2.302
_exptl_absorpt_correction_T_max 0.7457
_exptl_absorpt_correction_T_min 0.6945
_exptl_absorpt_correction_type multi-scan
_exptl_absorpt_process_details Bruker
_exptl_crystal_colour white
_exptl_crystal_density_diffrn 2.9698
_exptl_crystal_description transparent
_exptl_crystal_F_000 549
_exptl_crystal_size_max 0.090
_exptl_crystal_size_mid 0.060
_exptl_crystal_size_min 0.039
_refine_diff_density_max 2.42
_refine_diff_density_min -1.46
_refine_ls_extinction_method none
_refine_ls_goodness_of_fit_gt 2.54
_refine_ls_goodness_of_fit_ref 2.19
_refine_ls_number_constraints 1
_refine_ls_number_parameters 223
_refine_ls_number_reflns 3119
_refine_ls_number_restraints 0
_refine_ls_R_factor_all 0.0928
_refine_ls_R_factor_gt 0.0564
_refine_ls_shift/su_max 0.0449
_refine_ls_shift/su_mean 0.0017
_refine_ls_structure_factor_coef F
_refine_ls_weighting_details w=1/(\s^2^(F)+0.0001F^2^)
_refine_ls_weighting_scheme sigma
_refine_ls_wR_factor_gt 0.0613
_refine_ls_wR_factor_ref 0.0659
_reflns_number_gt 2076
_reflns_number_total 3119
_reflns_threshold_expression I>3\s(I)
_cod_data_source_file d4dt03027c2.cif
_cod_data_source_block I
_cod_depositor_comments
;
The following automatic conversions were performed:

data item '_diffrn_radiation_probe' value 'X-ray' was changed to
'x-ray' in accordance with the
/home/data/users/saulius/crontab/automatic-downloads/rss-feeds/RSC/lib/dictionaries/cif_core.dic
dictionary named 'cif_core.dic' version 2.4.2 last updated on
2011-04-26.

Automatic conversion script
Id: cif_fix_values 8170 2020-07-09 18:12:32Z antanas 
;
_cod_database_code 7717811

loop_
_space_group_symop_id
_space_group_symop_operation_xyz
1 x,y,z
2 -x,-y,-z

loop_
_atom_site_label
_atom_site_type_symbol
_atom_site_fract_x
_atom_site_fract_y
_atom_site_fract_z
_atom_site_adp_type
_atom_site_U_iso_or_equiv
_atom_site_site_symmetry_multiplicity
_atom_site_occupancy
_atom_site_calc_flag
_atom_site_refinement_flags
_atom_site_disorder_assembly
_atom_site_disorder_group
Na1 Na 1.6277(3) 0.1186(3) 0.3664(3) Uani 0.0184(12) 2 1 d . . .
Na2 Na 1.3774(3) 0.5504(3) 0.2219(3) Uiso 0.0163(6) 2 1 d . . .
Na3 Na 1.2571(3) 0.5849(3) 0.5864(3) Uani 0.0192(12) 2 1 d . . .
Na4 Na 1.2104(3) 0.9258(3) -0.0403(3) Uani 0.0218(12) 2 1 d . . .
Na5 Na 1.1276(3) 1.1913(3) 0.2647(3) Uani 0.0233(13) 2 1 d . . .
Mn1 Mn 0.97178(11) 0.65017(12) 0.17490(11) Uani 0.0102(4) 2 1 d . . .
Na6 Na 0.4926(16) 0.8461(15) 0.2944(15) Uiso 0.0343(6) 2 0.5 d . . .
Mn2 Mn 0.4829(7) 0.8222(6) 0.3058(6) Uiso 0.0343(6) 2 0.5 d . . .
P1 P 0.6062(2) 0.7911(2) -0.0241(2) Uani 0.0123(7) 2 1 d . . .
P2 P 1.0449(2) 0.8842(2) 0.3310(2) Uani 0.0119(7) 2 1 d . . .
P3 P 0.8031(2) 0.6919(2) 0.49502(19) Uani 0.0108(7) 2 1 d . . .
P4 P 0.7665(2) 0.4397(2) 0.0870(2) Uani 0.0123(7) 2 1 d . . .
O1 O 0.6776(5) 0.6192(5) -0.0417(5) Uani 0.0138(19) 2 1 d . . .
O2 O 0.5198(6) 0.9071(5) -0.1785(5) Uani 0.023(2) 2 1 d . . .
O3 O 1.6360(5) 0.3860(5) 0.2047(5) Uani 0.019(2) 2 1 d . . .
O4 O 1.0585(6) 0.8302(6) 0.2001(5) Uani 0.024(2) 2 1 d . . .
O5 O 1.2193(5) 0.8675(5) 0.3918(5) Uiso 0.0199(11) 2 1 d . . .
O6 O 0.9754(5) 0.7501(5) 0.4801(5) Uani 0.0129(19) 2 1 d . . .
O7 O 0.9151(5) 1.0453(5) 0.2946(5) Uani 0.023(2) 2 1 d . . .
O8 O 0.6513(5) 0.8242(5) 0.5093(5) Uani 0.020(2) 2 1 d . . .
O9 O 0.9156(5) 0.4504(5) 0.1645(5) Uani 0.0138(19) 2 1 d . . .
O10 O 0.7843(5) 0.6698(5) 0.3484(5) Uani 0.015(2) 2 1 d . . .
O11 O 1.4810(5) 0.7679(5) 0.1061(5) Uani 0.017(2) 2 1 d . . .
O12 O 1.1755(5) 0.6567(5) 0.0119(5) Uani 0.017(2) 2 1 d . . .
O13 O 1.1620(5) 0.4634(5) 0.3629(5) Uani 0.018(2) 2 1 d . . .
O14 O 0.7676(5) 0.8273(5) 0.0037(5) Uani 0.0149(19) 2 1 d . . .
F1 F 1.4814(11) 0.5576(10) 0.4515(11) Uani 0.039(6) 2 0.5 d . . .

loop_
_atom_site_aniso_label
_atom_site_aniso_type_symbol
_atom_site_aniso_U_11
_atom_site_aniso_U_22
_atom_site_aniso_U_33
_atom_site_aniso_U_12
_atom_site_aniso_U_13
_atom_site_aniso_U_23
Na1 Na 0.0200(14) 0.0185(15) 0.0194(16) -0.0072(11) 0.0057(12) -0.0102(13)
Na3 Na 0.0179(13) 0.0205(16) 0.0172(15) -0.0054(11) 0.0000(12) -0.0056(13)
Na4 Na 0.0186(14) 0.0206(16) 0.0224(17) -0.0039(12) 0.0002(12) -0.0063(13)
Na5 Na 0.0251(15) 0.0199(16) 0.0277(17) -0.0085(12) 0.0056(13) -0.0120(14)
Mn1 Mn 0.0093(5) 0.0112(5) 0.0116(6) -0.0042(4) 0.0014(4) -0.0054(4)
P1 P 0.0092(8) 0.0147(9) 0.0120(9) -0.0005(7) -0.0009(7) -0.0060(8)
P2 P 0.0128(8) 0.0133(9) 0.0103(9) -0.0061(7) 0.0022(7) -0.0042(8)
P3 P 0.0111(8) 0.0119(9) 0.0089(9) -0.0040(7) 0.0009(7) -0.0035(7)
P4 P 0.0130(8) 0.0134(9) 0.0125(10) -0.0046(7) 0.0011(7) -0.0067(8)
O1 O 0.014(2) 0.013(2) 0.015(3) 0.0005(18) -0.0039(19) -0.009(2)
O2 O 0.032(3) 0.014(3) 0.015(3) 0.003(2) -0.013(2) -0.004(2)
O3 O 0.017(2) 0.023(3) 0.021(3) -0.011(2) 0.008(2) -0.010(2)
O4 O 0.040(3) 0.028(3) 0.014(3) -0.024(2) 0.013(2) -0.011(2)
O6 O 0.014(2) 0.016(2) 0.009(2) -0.0086(19) -0.0004(18) -0.002(2)
O7 O 0.017(2) 0.015(3) 0.027(3) -0.0028(19) 0.004(2) -0.002(2)
O8 O 0.017(2) 0.019(3) 0.026(3) -0.003(2) 0.010(2) -0.014(2)
O9 O 0.014(2) 0.015(3) 0.014(3) -0.0040(18) -0.0050(19) -0.006(2)
O10 O 0.014(2) 0.023(3) 0.017(3) -0.0089(19) 0.001(2) -0.014(2)
O11 O 0.010(2) 0.030(3) 0.018(3) -0.008(2) 0.0074(20) -0.016(2)
O12 O 0.020(2) 0.014(3) 0.018(3) -0.0055(19) 0.003(2) -0.008(2)
O13 O 0.015(2) 0.016(3) 0.016(3) -0.0091(19) -0.002(2) 0.004(2)
O14 O 0.011(2) 0.015(3) 0.018(3) -0.0029(18) -0.0042(19) -0.006(2)
F1 F 0.020(5) 0.046(7) 0.057(9) -0.014(5) 0.020(5) -0.027(6)

loop_
_atom_type_symbol
_atom_type_scat_dispersion_real
_atom_type_scat_dispersion_imag
_atom_type_scat_source
F 0.0171 0.0103 'International Tables Vol C tables 4.2.6.8 and 6.1.1.1'
Mn 0.3368 0.7283 'International Tables Vol C tables 4.2.6.8 and 6.1.1.1'
Na 0.0362 0.0249 'International Tables Vol C tables 4.2.6.8 and 6.1.1.1'
O 0.0106 0.0060 'International Tables Vol C tables 4.2.6.8 and 6.1.1.1'
P 0.1023 0.0942 'International Tables Vol C tables 4.2.6.8 and 6.1.1.1'

loop_
_exptl_crystal_face_index_h
_exptl_crystal_face_index_k
_exptl_crystal_face_index_l
_exptl_crystal_face_perp_dist
? ? ? ?

loop_
_geom_angle_atom_site_label_1
_geom_angle_atom_site_label_2
_geom_angle_atom_site_label_3
_geom_angle_site_symmetry_1
_geom_angle_site_symmetry_2
_geom_angle_site_symmetry_3
_geom_angle
_geom_angle_publ_flag
Na1 Na1 Na2 2_856 . . 108.75(8) ?
Na1 Na1 Na3 2_856 . 2_866 123.54(11) ?
Na1 Na1 Na4 2_856 . 2_865 124.69(13) ?
Na1 Na1 Na5 2_856 . 1_545 58.90(6) ?
Na1 Na1 Na5 2_856 . 1_645 146.38(8) ?
Na1 Na1 Na5 2_856 . 2_866 66.79(7) ?
Na1 Na1 Na6 2_856 . 1_645 58.3(2) ?
Na1 Na1 Na6 2_856 . 2_766 58.3(3) ?
Na1 Na1 Mn2 2_856 . 1_645 56.30(11) ?
Na1 Na1 Mn2 2_856 . 2_766 62.25(12) ?
Na1 Na1 O2 2_856 . 2_765 84.04(14) ?
Na1 Na1 O3 2_856 . . 144.44(14) ?
Na1 Na1 O7 2_856 . 1_645 131.10(14) ?
Na1 Na1 O8 2_856 . 1_645 43.63(11) ?
Na1 Na1 O8 2_856 . 2_766 44.24(12) ?
Na2 Na1 Na3 . . 2_866 54.34(7) ?
Na2 Na1 Na4 . . 2_865 103.19(8) ?
Na2 Na1 Na5 . . 1_545 67.43(7) ?
Na2 Na1 Na5 . . 1_645 97.20(8) ?
Na2 Na1 Na5 . . 2_866 135.81(12) ?
Na2 Na1 Na6 . . 1_645 121.4(2) ?
Na2 Na1 Na6 . . 2_766 79.45(19) ?
Na2 Na1 Mn2 . . 1_645 122.35(11) ?
Na2 Na1 Mn2 . . 2_766 76.71(10) ?
Na2 Na1 O2 . . 2_765 88.65(13) ?
Na2 Na1 O3 . . . 35.72(11) ?
Na2 Na1 O7 . . 1_645 119.91(15) ?
Na2 Na1 O8 . . 1_645 151.72(14) ?
Na2 Na1 O8 . . 2_766 64.86(11) ?
Na3 Na1 Na4 2_866 . 2_865 111.76(10) ?
Na3 Na1 Na5 2_866 . 1_545 119.13(9) ?
Na3 Na1 Na5 2_866 . 1_645 57.00(7) ?
Na3 Na1 Na5 2_866 . 2_866 90.10(10) ?
Na3 Na1 Na6 2_866 . 1_645 175.4(2) ?
Na3 Na1 Na6 2_866 . 2_766 65.4(3) ?
Na3 Na1 Mn2 2_866 . 1_645 176.68(10) ?
Na3 Na1 Mn2 2_866 . 2_766 61.41(12) ?
Na3 Na1 O2 2_866 . 2_765 137.87(14) ?
Na3 Na1 O3 2_866 . . 44.48(15) ?
Na3 Na1 O7 2_866 . 1_645 84.45(17) ?
Na3 Na1 O8 2_866 . 1_645 139.16(17) ?
Na3 Na1 O8 2_866 . 2_766 92.03(17) ?
Na4 Na1 Na5 2_865 . 1_545 96.13(10) ?
Na4 Na1 Na5 2_865 . 1_645 66.54(8) ?
Na4 Na1 Na5 2_865 . 2_866 115.16(9) ?
Na4 Na1 Na6 2_865 . 1_645 66.6(2) ?
Na4 Na1 Na6 2_865 . 2_766 174.2(2) ?
Na4 Na1 Mn2 2_865 . 1_645 68.54(12) ?
Na4 Na1 Mn2 2_865 . 2_766 171.88(15) ?
Na4 Na1 O2 2_865 . 2_765 52.55(13) ?
Na4 Na1 O3 2_865 . . 78.71(15) ?
Na4 Na1 O7 2_865 . 1_645 49.73(15) ?
Na4 Na1 O8 2_865 . 1_645 93.02(16) ?
Na4 Na1 O8 2_865 . 2_766 140.44(17) ?
Na5 Na1 Na5 1_545 . 1_645 154.39(8) ?
Na5 Na1 Na5 1_545 . 2_866 125.69(9) ?
Na5 Na1 Na6 1_545 . 1_645 57.5(2) ?
Na5 Na1 Na6 1_545 . 2_766 89.7(2) ?
Na5 Na1 Mn2 1_545 . 1_645 57.69(10) ?
Na5 Na1 Mn2 1_545 . 2_766 91.33(12) ?
Na5 Na1 O2 1_545 . 2_765 44.51(13) ?
Na5 Na1 O3 1_545 . . 95.51(13) ?
Na5 Na1 O7 1_545 . 1_645 145.37(19) ?
Na5 Na1 O8 1_545 . 1_645 88.14(13) ?
Na5 Na1 O8 1_545 . 2_766 44.34(14) ?
Na5 Na1 Na5 1_645 . 2_866 79.74(7) ?
Na5 Na1 Na6 1_645 . 1_645 124.3(2) ?
Na5 Na1 Na6 1_645 . 2_766 108.1(3) ?
Na5 Na1 Mn2 1_645 . 1_645 125.27(12) ?
Na5 Na1 Mn2 1_645 . 2_766 105.36(14) ?
Na5 Na1 O2 1_645 . 2_765 118.38(14) ?
Na5 Na1 O3 1_645 . . 63.64(12) ?
Na5 Na1 O7 1_645 . 1_645 27.57(16) ?
Na5 Na1 O8 1_645 . 1_645 110.57(12) ?
Na5 Na1 O8 1_645 . 2_766 148.29(19) ?
Na5 Na1 Na6 2_866 . 1_645 94.5(2) ?
Na5 Na1 Na6 2_866 . 2_766 60.52(18) ?
Na5 Na1 Mn2 2_866 . 1_645 92.72(11) ?
Na5 Na1 Mn2 2_866 . 2_766 62.19(9) ?
Na5 Na1 O2 2_866 . 2_765 131.84(15) ?
Na5 Na1 O3 2_866 . . 131.95(18) ?
Na5 Na1 O7 2_866 . 1_645 74.94(12) ?
Na5 Na1 O8 2_866 . 1_645 49.33(14) ?
Na5 Na1 O8 2_866 . 2_766 95.06(12) ?
Na6 Na1 Na6 1_645 . 2_766 116.6(3) ?
Na6 Na1 Mn2 1_645 . 1_645 2.2(2) ?
Na6 Na1 Mn2 1_645 . 2_766 120.6(3) ?
Na6 Na1 O2 1_645 . 2_765 37.6(2) ?
Na6 Na1 O3 1_645 . . 131.3(3) ?
Na6 Na1 O7 1_645 . 1_645 97.2(3) ?
Na6 Na1 O8 1_645 . 1_645 45.4(2) ?
Na6 Na1 O8 1_645 . 2_766 87.1(3) ?
Na6 Na1 Mn2 2_766 . 1_645 114.6(3) ?
Na6 Na1 Mn2 2_766 . 2_766 4.1(3) ?
Na6 Na1 O2 2_766 . 2_765 133.1(3) ?
Na6 Na1 O3 2_766 . . 101.2(3) ?
Na6 Na1 O7 2_766 . 1_645 124.5(3) ?
Na6 Na1 O8 2_766 . 1_645 86.7(3) ?
Na6 Na1 O8 2_766 . 2_766 45.4(3) ?
Mn2 Na1 Mn2 1_645 . 2_766 118.56(15) ?
Mn2 Na1 O2 1_645 . 2_765 39.52(14) ?
Mn2 Na1 O3 1_645 . . 133.32(19) ?
Mn2 Na1 O7 1_645 . 1_645 97.97(19) ?
Mn2 Na1 O8 1_645 . 1_645 43.50(15) ?
Mn2 Na1 O8 1_645 . 2_766 85.98(18) ?
Mn2 Na1 O2 2_766 . 2_765 135.31(17) ?
Mn2 Na1 O3 2_766 . . 97.41(19) ?
Mn2 Na1 O7 2_766 . 1_645 123.1(2) ?
Mn2 Na1 O8 2_766 . 1_645 90.43(16) ?
Mn2 Na1 O8 2_766 . 2_766 47.01(17) ?
O2 Na1 O3 2_765 . . 94.05(19) ?
O2 Na1 O7 2_765 . 1_645 100.9(2) ?
O2 Na1 O8 2_765 . 1_645 82.97(19) ?
O2 Na1 O8 2_765 . 2_766 88.48(19) ?
O3 Na1 O7 . . 1_645 84.23(17) ?
O3 Na1 O8 . . 1_645 171.3(2) ?
O3 Na1 O8 . . 2_766 100.30(17) ?
O7 Na1 O8 1_645 . 1_645 88.25(16) ?
O7 Na1 O8 1_645 . 2_766 169.4(2) ?
O8 Na1 O8 1_645 . 2_766 87.87(16) ?
Na1 Na2 Na3 . . . 99.92(8) ?
Na1 Na2 Na3 . . 2_866 58.29(8) ?
Na1 Na2 Na4 . . . 156.72(11) ?
Na1 Na2 Na5 . . 1_545 60.16(7) ?
Na1 Na2 Mn1 . . . 119.90(10) ?
Na1 Na2 Na6 . . 1_655 124.33(19) ?
Na1 Na2 Mn2 . . 1_655 123.39(12) ?
Na1 Na2 P1 . . 1_655 111.57(8) ?
Na1 Na2 P3 . . 2_766 65.90(6) ?
Na1 Na2 P4 . . 1_655 59.64(6) ?
Na1 Na2 P4 . . 2_765 94.90(10) ?
Na1 Na2 O3 . . . 38.00(12) ?
Na1 Na2 O11 . . . 127.25(13) ?
Na1 Na2 O12 . . . 118.78(18) ?
Na1 Na2 O13 . . . 86.06(13) ?
Na1 Na2 F1 . . . 87.9(2) ?
Na3 Na2 Na3 . . 2_866 75.81(9) ?
Na3 Na2 Na4 . . . 103.28(10) ?
Na3 Na2 Na5 . . 1_545 99.13(8) ?
Na3 Na2 Mn1 . . . 81.90(7) ?
Na3 Na2 Na6 . . 1_655 61.9(2) ?
Na3 Na2 Mn2 . . 1_655 59.57(12) ?
Na3 Na2 P1 . . 1_655 118.69(11) ?
Na3 Na2 P3 . . 2_766 54.76(7) ?
Na3 Na2 P4 . . 1_655 130.07(10) ?
Na3 Na2 P4 . . 2_765 144.69(9) ?
Na3 Na2 O3 . . . 119.47(16) ?
Na3 Na2 O11 . . . 99.07(18) ?
Na3 Na2 O12 . . . 122.45(14) ?
Na3 Na2 O13 . . . 56.80(17) ?
Na3 Na2 F1 . . . 34.7(2) ?
Na3 Na2 Na4 2_866 . . 126.27(12) ?
Na3 Na2 Na5 2_866 . 1_545 115.94(8) ?
Na3 Na2 Mn1 2_866 . . 156.54(10) ?
Na3 Na2 Na6 2_866 . 1_655 66.13(19) ?
Na3 Na2 Mn2 2_866 . 1_655 65.38(11) ?
Na3 Na2 P1 2_866 . 1_655 78.32(8) ?
Na3 Na2 P3 2_866 . 2_766 93.17(8) ?
Na3 Na2 P4 2_866 . 1_655 54.45(7) ?
Na3 Na2 P4 2_866 . 2_765 138.23(11) ?
Na3 Na2 O3 2_866 . . 47.21(16) ?
Na3 Na2 O11 2_866 . . 79.85(14) ?
Na3 Na2 O12 2_866 . . 160.60(15) ?
Na3 Na2 O13 2_866 . . 114.19(14) ?
Na3 Na2 F1 2_866 . . 43.4(2) ?
Na4 Na2 Na5 . . 1_545 117.14(10) ?
Na4 Na2 Mn1 . . . 65.94(6) ?
Na4 Na2 Na6 . . 1_655 66.90(19) ?
Na4 Na2 Mn2 . . 1_655 68.62(11) ?
Na4 Na2 P1 . . 1_655 54.59(6) ?
Na4 Na2 P3 . . 2_766 130.89(9) ?
Na4 Na2 P4 . . 1_655 102.73(8) ?
Na4 Na2 P4 . . 2_765 66.85(8) ?
Na4 Na2 O3 . . . 124.41(14) ?
Na4 Na2 O11 . . . 46.75(11) ?
Na4 Na2 O12 . . . 47.93(14) ?
Na4 Na2 O13 . . . 108.27(12) ?
Na4 Na2 F1 . . . 110.3(2) ?
Na5 Na2 Mn1 1_545 . . 60.30(6) ?
Na5 Na2 Na6 1_545 . 1_655 160.4(2) ?
Na5 Na2 Mn2 1_545 . 1_655 158.35(13) ?
Na5 Na2 P1 1_545 . 1_655 142.11(11) ?
Na5 Na2 P3 1_545 . 2_766 45.41(7) ?
Na5 Na2 P4 1_545 . 1_655 105.68(9) ?
Na5 Na2 P4 1_545 . 2_765 61.41(7) ?
Na5 Na2 O3 1_545 . . 90.68(17) ?
Na5 Na2 O11 1_545 . . 158.43(17) ?
Na5 Na2 O12 1_545 . . 70.45(14) ?
Na5 Na2 O13 1_545 . . 45.48(16) ?
Na5 Na2 F1 1_545 . . 120.7(2) ?
Mn1 Na2 Na6 . . 1_655 109.4(2) ?
Mn1 Na2 Mn2 . . 1_655 109.13(11) ?
Mn1 Na2 P1 . . 1_655 119.68(7) ?
Mn1 Na2 P3 . . 2_766 67.59(6) ?
Mn1 Na2 P4 . . 1_655 147.95(11) ?
Mn1 Na2 P4 . . 2_765 62.97(6) ?
Mn1 Na2 O3 . . . 147.6(2) ?
Mn1 Na2 O11 . . . 111.23(12) ?
Mn1 Na2 O12 . . . 42.87(11) ?
Mn1 Na2 O13 . . . 45.00(10) ?
Mn1 Na2 F1 . . . 116.0(2) ?
Na6 Na2 Mn2 1_655 . 1_655 2.4(2) ?
Na6 Na2 P1 1_655 . 1_655 56.9(2) ?
Na6 Na2 P3 1_655 . 2_766 116.4(2) ?
Na6 Na2 P4 1_655 . 1_655 91.3(2) ?
Na6 Na2 P4 1_655 . 2_765 131.4(2) ?
Na6 Na2 O3 1_655 . . 102.5(3) ?
Na6 Na2 O11 1_655 . . 37.8(3) ?
Na6 Na2 O12 1_655 . . 114.5(2) ?
Na6 Na2 O13 1_655 . . 115.1(3) ?
Na6 Na2 F1 1_655 . . 46.0(3) ?
Mn2 Na2 P1 1_655 . 1_655 59.14(11) ?
Mn2 Na2 P3 1_655 . 2_766 114.08(13) ?
Mn2 Na2 P4 1_655 . 1_655 92.46(12) ?
Mn2 Na2 P4 1_655 . 2_765 133.55(11) ?
Mn2 Na2 O3 1_655 . . 103.0(2) ?
Mn2 Na2 O11 1_655 . . 40.15(17) ?
Mn2 Na2 O12 1_655 . . 116.05(16) ?
Mn2 Na2 O13 1_655 . . 113.2(2) ?
Mn2 Na2 F1 1_655 . . 43.8(2) ?
P1 Na2 P3 1_655 . 2_766 170.74(11) ?
P1 Na2 P4 1_655 . 1_655 52.11(5) ?
P1 Na2 P4 1_655 . 2_765 84.30(7) ?
P1 Na2 O3 1_655 . . 73.57(13) ?
P1 Na2 O11 1_655 . . 21.42(13) ?
P1 Na2 O12 1_655 . . 86.16(13) ?
P1 Na2 O13 1_655 . . 162.29(14) ?
P1 Na2 F1 1_655 . . 94.2(2) ?
P3 Na2 P4 2_766 . 1_655 125.32(8) ?
P3 Na2 P4 2_766 . 2_765 104.65(10) ?
P3 Na2 O3 2_766 . . 103.39(13) ?
P3 Na2 O11 2_766 . . 153.79(19) ?
P3 Na2 O12 2_766 . . 102.90(14) ?
P3 Na2 O13 2_766 . . 22.94(9) ?
P3 Na2 F1 2_766 . . 77.0(2) ?
P4 Na2 P4 1_655 . 2_765 84.98(8) ?
P4 Na2 O3 1_655 . . 21.95(11) ?
P4 Na2 O11 1_655 . . 70.52(13) ?
P4 Na2 O12 1_655 . . 106.61(14) ?
P4 Na2 O13 1_655 . . 145.19(16) ?
P4 Na2 F1 1_655 . . 96.0(2) ?
P4 Na2 O3 2_765 . . 91.53(17) ?
P4 Na2 O11 2_765 . . 97.02(15) ?
P4 Na2 O12 2_765 . . 26.45(13) ?
P4 Na2 O13 2_765 . . 92.84(17) ?
P4 Na2 F1 2_765 . . 177.1(2) ?
O3 Na2 O11 . . . 90.40(18) ?
O3 Na2 O12 . . . 117.1(2) ?
O3 Na2 O13 . . . 124.05(19) ?
O3 Na2 F1 . . . 90.4(3) ?
O11 Na2 O12 . . . 89.96(17) ?
O11 Na2 O13 . . . 143.9(2) ?
O11 Na2 F1 . . . 80.8(3) ?
O12 Na2 O13 . . . 83.66(17) ?
O12 Na2 F1 . . . 151.2(3) ?
O13 Na2 F1 . . . 87.9(3) ?
Na1 Na3 Na2 2_866 . . 114.89(9) ?
Na1 Na3 Na2 2_866 . 2_866 67.37(9) ?
Na1 Na3 Na3 2_866 . 2_866 93.74(9) ?
Na1 Na3 Na5 2_866 . 2_776 73.08(9) ?
Na1 Na3 Mn1 2_866 . 2_766 126.65(10) ?
Na1 Na3 Na6 2_866 . 1_655 57.3(3) ?
Na1 Na3 Na6 2_866 . 2_766 127.7(3) ?
Na1 Na3 Mn2 2_866 . 1_655 59.01(13) ?
Na1 Na3 Mn2 2_866 . 2_766 125.45(13) ?
Na1 Na3 P2 2_866 . . 78.73(8) ?
Na1 Na3 P3 2_866 . 2_766 171.07(10) ?
Na1 Na3 P4 2_866 . 2_766 65.91(9) ?
Na1 Na3 O3 2_866 . 2_866 44.08(12) ?
Na1 Na3 O5 2_866 . . 53.62(15) ?
Na1 Na3 O6 2_866 . . 95.18(16) ?
Na1 Na3 O9 2_866 . 2_766 87.25(16) ?
Na1 Na3 O10 2_866 . 2_766 158.19(16) ?
Na1 Na3 F1 2_866 . . 88.0(3) ?
Na1 Na3 F1 2_866 . 2_866 99.0(3) ?
Na2 Na3 Na2 . . 2_866 104.19(9) ?
Na2 Na3 Na3 . . 2_866 48.06(6) ?
Na2 Na3 Na5 . . 2_776 136.30(9) ?
Na2 Na3 Mn1 . . 2_766 118.31(11) ?
Na2 Na3 Na6 . . 1_655 57.7(3) ?
Na2 Na3 Na6 . . 2_766 76.5(2) ?
Na2 Na3 Mn2 . . 1_655 55.91(13) ?
Na2 Na3 Mn2 . . 2_766 75.52(12) ?
Na2 Na3 P2 . . . 71.84(7) ?
Na2 Na3 P3 . . 2_766 57.00(8) ?
Na2 Na3 P4 . . 2_766 167.43(9) ?
Na2 Na3 O3 . . 2_866 142.86(14) ?
Na2 Na3 O5 . . . 74.68(14) ?
Na2 Na3 O6 . . . 90.03(14) ?
Na2 Na3 O9 . . 2_766 156.36(18) ?
Na2 Na3 O10 . . 2_766 81.95(15) ?
Na2 Na3 F1 . . . 40.7(3) ?
Na2 Na3 F1 . . 2_866 57.1(3) ?
Na2 Na3 Na3 2_866 . 2_866 56.13(7) ?
Na2 Na3 Na5 2_866 . 2_776 117.50(12) ?
Na2 Na3 Mn1 2_866 . 2_766 102.37(7) ?
Na2 Na3 Na6 2_866 . 1_655 81.6(2) ?
Na2 Na3 Na6 2_866 . 2_766 60.5(3) ?
Na2 Na3 Mn2 2_866 . 1_655 81.75(11) ?
Na2 Na3 Mn2 2_866 . 2_766 58.37(12) ?
Na2 Na3 P2 2_866 . . 140.55(12) ?
Na2 Na3 P3 2_866 . 2_766 109.61(9) ?
Na2 Na3 P4 2_866 . 2_766 64.02(8) ?
Na2 Na3 O3 2_866 . 2_866 43.70(12) ?
Na2 Na3 O5 2_866 . . 110.43(16) ?
Na2 Na3 O6 2_866 . . 160.9(2) ?
Na2 Na3 O9 2_866 . 2_766 91.60(13) ?
Na2 Na3 O10 2_866 . 2_766 95.97(13) ?
Na2 Na3 F1 2_866 . . 65.4(3) ?
Na2 Na3 F1 2_866 . 2_866 48.8(3) ?
Na3 Na3 Na5 2_866 . 2_776 166.76(12) ?
Na3 Na3 Mn1 2_866 . 2_766 124.78(8) ?
Na3 Na3 Na6 2_866 . 1_655 55.25(19) ?
Na3 Na3 Na6 2_866 . 2_766 54.7(2) ?
Na3 Na3 Mn2 2_866 . 1_655 53.83(9) ?
Na3 Na3 Mn2 2_866 . 2_766 51.93(10) ?
Na3 Na3 P2 2_866 . . 109.00(8) ?
Na3 Na3 P3 2_866 . 2_766 77.94(8) ?
Na3 Na3 P4 2_866 . 2_766 119.98(8) ?
Na3 Na3 O3 2_866 . 2_866 97.35(13) ?
Na3 Na3 O5 2_866 . . 92.38(12) ?
Na3 Na3 O6 2_866 . . 136.49(14) ?
Na3 Na3 O9 2_866 . 2_766 143.70(11) ?
Na3 Na3 O10 2_866 . 2_766 87.70(13) ?
Na3 Na3 F1 2_866 . . 14.50(19) ?
Na3 Na3 F1 2_866 . 2_866 13.8(2) ?
Na5 Na3 Mn1 2_776 . 2_766 66.48(6) ?
Na5 Na3 Na6 2_776 . 1_655 114.2(2) ?
Na5 Na3 Na6 2_776 . 2_766 135.0(2) ?
Na5 Na3 Mn2 2_776 . 1_655 115.80(12) ?
Na5 Na3 Mn2 2_776 . 2_766 137.39(11) ?
Na5 Na3 P2 2_776 . . 67.86(7) ?
Na5 Na3 P3 2_776 . 2_766 115.14(10) ?
Na5 Na3 P4 2_776 . 2_766 56.26(7) ?
Na5 Na3 O3 2_776 . 2_866 74.23(13) ?
Na5 Na3 O5 2_776 . . 78.89(13) ?
Na5 Na3 O6 2_776 . . 46.44(13) ?
Na5 Na3 O9 2_776 . 2_766 39.59(9) ?
Na5 Na3 O10 2_776 . 2_766 104.99(14) ?
Na5 Na3 F1 2_776 . . 156.2(3) ?
Na5 Na3 F1 2_776 . 2_866 166.2(3) ?
Mn1 Na3 Na6 2_766 . 1_655 175.2(3) ?
Mn1 Na3 Na6 2_766 . 2_766 70.3(2) ?
Mn1 Na3 Mn2 2_766 . 1_655 173.89(16) ?
Mn1 Na3 Mn2 2_766 . 2_766 73.17(10) ?
Mn1 Na3 P2 2_766 . . 114.12(8) ?
Mn1 Na3 P3 2_766 . 2_766 61.82(7) ?
Mn1 Na3 P4 2_766 . 2_766 63.14(6) ?
Mn1 Na3 O3 2_766 . 2_866 91.13(13) ?
Mn1 Na3 O5 2_766 . . 140.46(13) ?
Mn1 Na3 O6 2_766 . . 81.34(12) ?
Mn1 Na3 O9 2_766 . 2_766 39.59(13) ?
Mn1 Na3 O10 2_766 . 2_766 40.56(12) ?
Mn1 Na3 F1 2_766 . . 137.3(3) ?
Mn1 Na3 F1 2_766 . 2_866 112.3(2) ?
Na6 Na3 Na6 1_655 . 2_766 109.9(3) ?
Na6 Na3 Mn2 1_655 . 1_655 1.8(3) ?
Na6 Na3 Mn2 1_655 . 2_766 107.2(2) ?
Na6 Na3 P2 1_655 . . 62.81(18) ?
Na6 Na3 P3 1_655 . 2_766 114.5(3) ?
Na6 Na3 P4 1_655 . 2_766 121.4(3) ?
Na6 Na3 O3 1_655 . 2_866 93.6(3) ?
Na6 Na3 O5 1_655 . . 38.0(2) ?
Na6 Na3 O6 1_655 . . 95.8(2) ?
Na6 Na3 O9 1_655 . 2_766 143.8(3) ?
Na6 Na3 O10 1_655 . 2_766 137.0(3) ?
Na6 Na3 F1 1_655 . . 42.0(3) ?
Na6 Na3 F1 1_655 . 2_866 68.2(3) ?
Na6 Na3 Mn2 2_766 . 1_655 108.5(2) ?
Na6 Na3 Mn2 2_766 . 2_766 3.0(2) ?
Na6 Na3 P2 2_766 . . 145.7(3) ?
Na6 Na3 P3 2_766 . 2_766 49.4(3) ?
Na6 Na3 P4 2_766 . 2_766 93.1(2) ?
Na6 Na3 O3 2_766 . 2_866 94.8(3) ?
Na6 Na3 O5 2_766 . . 146.1(2) ?
Na6 Na3 O6 2_766 . . 136.9(3) ?
Na6 Na3 O9 2_766 . 2_766 96.9(2) ?
Na6 Na3 O10 2_766 . 2_766 39.5(2) ?
Na6 Na3 F1 2_766 . . 68.3(3) ?
Na6 Na3 F1 2_766 . 2_866 42.0(3) ?
Mn2 Na3 Mn2 1_655 . 2_766 105.76(13) ?
Mn2 Na3 P2 1_655 . . 63.27(9) ?
Mn2 Na3 P3 1_655 . 2_766 112.66(14) ?
Mn2 Na3 P4 1_655 . 2_766 122.95(16) ?
Mn2 Na3 O3 1_655 . 2_866 94.95(18) ?
Mn2 Na3 O5 1_655 . . 39.11(13) ?
Mn2 Na3 O6 1_655 . . 96.25(14) ?
Mn2 Na3 O9 1_655 . 2_766 145.6(2) ?
Mn2 Na3 O10 1_655 . 2_766 135.11(19) ?
Mn2 Na3 F1 1_655 . . 40.5(2) ?
Mn2 Na3 F1 1_655 . 2_866 66.9(2) ?
Mn2 Na3 P2 2_766 . . 145.77(16) ?
Mn2 Na3 P3 2_766 . 2_766 51.32(12) ?
Mn2 Na3 P4 2_766 . 2_766 93.74(12) ?
Mn2 Na3 O3 2_766 . 2_866 93.92(16) ?
Mn2 Na3 O5 2_766 . . 143.73(16) ?
Mn2 Na3 O6 2_766 . . 139.3(2) ?
Mn2 Na3 O9 2_766 . 2_766 98.96(14) ?
Mn2 Na3 O10 2_766 . 2_766 42.37(14) ?
Mn2 Na3 F1 2_766 . . 65.7(2) ?
Mn2 Na3 F1 2_766 . 2_866 39.2(2) ?
P2 Na3 P3 . . 2_766 100.75(10) ?
P2 Na3 P4 . . 2_766 119.77(11) ?
P2 Na3 O3 . . 2_866 118.43(16) ?
P2 Na3 O5 . . . 30.12(12) ?
P2 Na3 O6 . . . 32.98(10) ?
P2 Na3 O9 . . 2_766 106.77(11) ?
P2 Na3 O10 . . 2_766 121.32(16) ?
P2 Na3 F1 . . . 94.8(2) ?
P2 Na3 F1 . . 2_866 122.5(2) ?
P3 Na3 P4 2_766 . 2_766 121.03(9) ?
P3 Na3 O3 2_766 . 2_866 139.47(14) ?
P3 Na3 O5 2_766 . . 122.77(17) ?
P3 Na3 O6 2_766 . . 88.81(17) ?
P3 Na3 O9 2_766 . 2_766 101.36(15) ?
P3 Na3 O10 2_766 . 2_766 26.69(13) ?
P3 Na3 F1 2_766 . . 83.1(3) ?
P3 Na3 F1 2_766 . 2_866 73.6(3) ?
P4 Na3 O3 2_766 . 2_866 29.46(11) ?
P4 Na3 O5 2_766 . . 112.63(18) ?
P4 Na3 O6 2_766 . . 102.46(15) ?
P4 Na3 O9 2_766 . 2_766 30.36(12) ?
P4 Na3 O10 2_766 . 2_766 94.57(14) ?
P4 Na3 F1 2_766 . . 128.8(3) ?
P4 Na3 F1 2_766 . 2_866 110.4(3) ?
O3 Na3 O5 2_866 . . 97.5(2) ?
O3 Na3 O6 2_866 . . 118.1(2) ?
O3 Na3 O9 2_866 . 2_766 59.41(17) ?
O3 Na3 O10 2_866 . 2_766 114.14(18) ?
O3 Na3 F1 2_866 . . 102.3(3) ?
O3 Na3 F1 2_866 . 2_866 92.2(3) ?
O5 Na3 O6 . . . 60.56(15) ?
O5 Na3 O9 . . 2_766 116.48(18) ?
O5 Na3 O10 . . 2_766 148.1(2) ?
O5 Na3 F1 . . . 78.3(2) ?
O5 Na3 F1 . . 2_866 105.8(2) ?
O6 Na3 O9 . . 2_766 79.29(15) ?
O6 Na3 O10 . . 2_766 98.71(19) ?
O6 Na3 F1 . . . 124.1(3) ?
O6 Na3 F1 . . 2_866 147.1(3) ?
O9 Na3 O10 2_766 . 2_766 78.96(18) ?
O9 Na3 F1 2_766 . . 156.5(3) ?
O9 Na3 F1 2_766 . 2_866 130.7(2) ?
O10 Na3 F1 2_766 . . 97.9(3) ?
O10 Na3 F1 2_766 . 2_866 78.0(3) ?
F1 Na3 F1 . . 2_866 28.3(3) ?
Na1 Na4 Na2 2_865 . . 100.08(10) ?
Na1 Na4 Na4 2_865 . 2_775 128.97(11) ?
Na1 Na4 Na5 2_865 . 2_775 66.55(9) ?
Na1 Na4 Mn1 2_865 . . 113.27(11) ?
Na1 Na4 Mn1 2_865 . 2_775 102.36(7) ?
Na1 Na4 Na6 2_865 . 1_655 123.1(2) ?
Na1 Na4 Na6 2_865 . 2_775 56.8(3) ?
Na1 Na4 Mn2 2_865 . 1_655 123.98(11) ?
Na1 Na4 P1 2_865 . 1_655 67.15(8) ?
Na1 Na4 P2 2_865 . 2_775 65.06(7) ?
Na1 Na4 O4 2_865 . . 149.2(2) ?
Na1 Na4 O4 2_865 . 2_775 91.21(14) ?
Na1 Na4 O7 2_865 . 2_775 43.67(11) ?
Na1 Na4 O11 2_865 . . 93.27(14) ?
Na1 Na4 O12 2_865 . . 79.46(15) ?
Na1 Na4 O14 2_865 . 2_775 117.62(13) ?
Na2 Na4 Na4 . . 2_775 110.14(9) ?
Na2 Na4 Na5 . . 2_775 96.50(10) ?
Na2 Na4 Mn1 . . . 54.65(6) ?
Na2 Na4 Mn1 . . 2_775 155.83(12) ?
Na2 Na4 Na6 . . 1_655 59.0(2) ?
Na2 Na4 Na6 . . 2_775 119.06(18) ?
Na2 Na4 Mn2 . . 1_655 55.65(11) ?
Na2 Na4 P1 . . 1_655 63.25(6) ?
Na2 Na4 P2 . . 2_775 140.55(14) ?
Na2 Na4 O4 . . . 61.54(12) ?
Na2 Na4 O4 . . 2_775 151.37(16) ?
Na2 Na4 O7 . . 2_775 116.98(16) ?
Na2 Na4 O11 . . . 42.67(13) ?
Na2 Na4 O12 . . . 45.46(12) ?
Na2 Na4 O14 . . 2_775 121.36(15) ?
Na4 Na4 Na5 2_775 . 2_775 69.92(9) ?
Na4 Na4 Mn1 2_775 . . 61.01(6) ?
Na4 Na4 Mn1 2_775 . 2_775 61.05(6) ?
Na4 Na4 Na6 2_775 . 1_655 107.7(2) ?
Na4 Na4 Na6 2_775 . 2_775 128.50(19) ?
Na4 Na4 Mn2 2_775 . 1_655 107.04(12) ?
Na4 Na4 P1 2_775 . 1_655 163.83(13) ?
Na4 Na4 P2 2_775 . 2_775 65.44(7) ?
Na4 Na4 O4 2_775 . . 50.82(11) ?
Na4 Na4 O4 2_775 . 2_775 45.17(11) ?
Na4 Na4 O7 2_775 . 2_775 85.58(13) ?
Na4 Na4 O11 2_775 . . 136.53(16) ?
Na4 Na4 O12 2_775 . . 93.29(13) ?
Na4 Na4 O14 2_775 . 2_775 80.09(13) ?
Na5 Na4 Mn1 2_775 . . 58.97(6) ?
Na5 Na4 Mn1 2_775 . 2_775 100.54(7) ?
Na5 Na4 Na6 2_775 . 1_655 153.7(2) ?
Na5 Na4 Na6 2_775 . 2_775 116.1(3) ?
Na5 Na4 Mn2 2_775 . 1_655 150.11(11) ?
Na5 Na4 P1 2_775 . 1_655 124.18(11) ?
Na5 Na4 P2 2_775 . 2_775 44.21(6) ?
Na5 Na4 O4 2_775 . . 89.90(17) ?
Na5 Na4 O4 2_775 . 2_775 63.96(15) ?
Na5 Na4 O7 2_775 . 2_775 30.99(12) ?
Na5 Na4 O11 2_775 . . 132.28(18) ?
Na5 Na4 O12 2_775 . . 51.12(12) ?
Na5 Na4 O14 2_775 . 2_775 138.20(11) ?
Mn1 Na4 Mn1 . . 2_775 122.06(7) ?
Mn1 Na4 Na6 . . 1_655 96.4(2) ?
Mn1 Na4 Na6 . . 2_775 168.8(2) ?
Mn1 Na4 Mn2 . . 1_655 92.91(10) ?
Mn1 Na4 P1 . . 1_655 117.09(8) ?
Mn1 Na4 P2 . . 2_775 96.01(8) ?
Mn1 Na4 O4 . . . 36.16(15) ?
Mn1 Na4 O4 . . 2_775 96.71(13) ?
Mn1 Na4 O7 . . 2_775 89.90(14) ?
Mn1 Na4 O11 . . . 96.20(13) ?
Mn1 Na4 O12 . . . 36.86(11) ?
Mn1 Na4 O14 . . 2_775 128.32(14) ?
Mn1 Na4 Na6 2_775 . 1_655 100.6(2) ?
Mn1 Na4 Na6 2_775 . 2_775 67.78(19) ?
Mn1 Na4 Mn2 2_775 . 1_655 103.48(12) ?
Mn1 Na4 P1 2_775 . 1_655 118.36(10) ?
Mn1 Na4 P2 2_775 . 2_775 59.51(6) ?
Mn1 Na4 O4 2_775 . . 101.28(14) ?
Mn1 Na4 O4 2_775 . 2_775 36.87(14) ?
Mn1 Na4 O7 2_775 . 2_775 85.82(12) ?
Mn1 Na4 O11 2_775 . . 126.53(18) ?
Mn1 Na4 O12 2_775 . . 148.88(13) ?
Mn1 Na4 O14 2_775 . 2_775 38.10(9) ?
Na6 Na4 Na6 1_655 . 2_775 86.3(3) ?
Na6 Na4 Mn2 1_655 . 1_655 3.6(2) ?
Na6 Na4 P1 1_655 . 1_655 56.1(2) ?
Na6 Na4 P2 1_655 . 2_775 160.1(2) ?
Na6 Na4 O4 1_655 . . 70.8(2) ?
Na6 Na4 O4 1_655 . 2_775 133.7(3) ?
Na6 Na4 O7 1_655 . 2_775 166.7(2) ?
Na6 Na4 O11 1_655 . . 33.8(2) ?
Na6 Na4 O12 1_655 . . 104.2(2) ?
Na6 Na4 O14 1_655 . 2_775 62.9(2) ?
Na6 Na4 Mn2 2_775 . 1_655 89.5(2) ?
Na6 Na4 P1 2_775 . 1_655 55.82(17) ?
Na6 Na4 P2 2_775 . 2_775 84.6(2) ?
Na6 Na4 O4 2_775 . . 152.8(3) ?
Na6 Na4 O4 2_775 . 2_775 89.2(2) ?
Na6 Na4 O7 2_775 . 2_775 85.4(3) ?
Na6 Na4 O11 2_775 . . 80.0(2) ?
Na6 Na4 O12 2_775 . . 131.9(3) ?
Na6 Na4 O14 2_775 . 2_775 62.5(3) ?
Mn2 Na4 P1 1_655 . 1_655 56.83(10) ?
Mn2 Na4 P2 1_655 . 2_775 162.97(14) ?
Mn2 Na4 O4 1_655 . . 68.23(16) ?
Mn2 Na4 O4 1_655 . 2_775 135.66(19) ?
Mn2 Na4 O7 1_655 . 2_775 166.81(16) ?
Mn2 Na4 O11 1_655 . . 32.92(16) ?
Mn2 Na4 O12 1_655 . . 100.72(15) ?
Mn2 Na4 O14 1_655 . 2_775 66.02(14) ?
P1 Na4 P2 1_655 . 2_775 129.56(10) ?
P1 Na4 O4 1_655 . . 117.05(13) ?
P1 Na4 O4 1_655 . 2_775 144.69(14) ?
P1 Na4 O7 1_655 . 2_775 110.60(14) ?
P1 Na4 O11 1_655 . . 28.92(11) ?
P1 Na4 O12 1_655 . . 91.27(12) ?
P1 Na4 O14 1_655 . 2_775 90.92(13) ?
P2 Na4 O4 2_775 . . 112.11(14) ?
P2 Na4 O4 2_775 . 2_775 28.66(13) ?
P2 Na4 O7 2_775 . 2_775 28.04(11) ?
P2 Na4 O11 2_775 . . 158.00(16) ?
P2 Na4 O12 2_775 . . 95.10(15) ?
P2 Na4 O14 2_775 . 2_775 97.16(11) ?
O4 Na4 O4 . . 2_775 96.00(16) ?
O4 Na4 O7 . . 2_775 119.7(2) ?
O4 Na4 O11 . . . 88.30(16) ?
O4 Na4 O12 . . . 70.10(19) ?
O4 Na4 O14 . . 2_775 93.2(2) ?
O4 Na4 O7 2_775 . 2_775 56.52(17) ?
O4 Na4 O11 2_775 . . 163.4(2) ?
O4 Na4 O12 2_775 . . 112.7(2) ?
O4 Na4 O14 2_775 . 2_775 74.27(17) ?
O7 Na4 O11 2_775 . . 133.9(2) ?
O7 Na4 O12 2_775 . . 74.15(18) ?
O7 Na4 O14 2_775 . 2_775 121.39(16) ?
O11 Na4 O12 . . . 83.91(18) ?
O11 Na4 O14 . . 2_775 89.50(19) ?
O12 Na4 O14 . . 2_775 162.11(19) ?
Na1 Na5 Na1 1_465 . 1_565 154.39(8) ?
Na1 Na5 Na1 1_465 . 2_866 100.26(7) ?
Na1 Na5 Na2 1_465 . 1_565 137.70(9) ?
Na1 Na5 Na3 1_465 . 2_776 49.92(7) ?
Na1 Na5 Na4 1_465 . 2_775 46.91(7) ?
Na1 Na5 Na6 1_465 . 1_655 118.5(2) ?
Na1 Na5 Mn2 1_465 . 1_655 115.00(12) ?
Na1 Na5 P1 1_465 . 2_775 141.23(12) ?
Na1 Na5 P2 1_465 . . 54.90(7) ?
Na1 Na5 P3 1_465 . 2_776 104.55(9) ?
Na1 Na5 P4 1_465 . 1_565 53.69(6) ?
Na1 Na5 O5 1_465 . . 80.87(12) ?
Na1 Na5 O7 1_465 . . 26.47(12) ?
Na1 Na5 O9 1_465 . 1_565 71.57(13) ?
Na1 Na5 O14 1_465 . 2_775 110.71(15) ?
Na1 Na5 Na1 1_565 . 2_866 54.31(6) ?
Na1 Na5 Na2 1_565 . 1_565 52.41(6) ?
Na1 Na5 Na3 1_565 . 2_776 125.77(12) ?
Na1 Na5 Na4 1_565 . 2_775 144.77(10) ?
Na1 Na5 Na6 1_565 . 1_655 52.3(3) ?
Na1 Na5 Mn2 1_565 . 1_655 55.14(12) ?
Na1 Na5 P1 1_565 . 2_775 59.06(7) ?
Na1 Na5 P2 1_565 . . 112.54(8) ?
Na1 Na5 P3 1_565 . 2_776 62.94(8) ?
Na1 Na5 P4 1_565 . 1_565 148.54(10) ?
Na1 Na5 O5 1_565 . . 82.38(12) ?
Na1 Na5 O7 1_565 . . 141.68(12) ?
Na1 Na5 O9 1_565 . 1_565 124.94(17) ?
Na1 Na5 O14 1_565 . 2_775 87.60(12) ?
Na1 Na5 Na2 2_866 . 1_565 93.85(9) ?
Na1 Na5 Na3 2_866 . 2_776 101.81(9) ?
Na1 Na5 Na4 2_866 . 2_775 121.11(9) ?
Na1 Na5 Na6 2_866 . 1_655 54.7(2) ?
Na1 Na5 Mn2 2_866 . 1_655 53.83(11) ?
Na1 Na5 P1 2_866 . 2_775 103.96(8) ?
Na1 Na5 P2 2_866 . . 73.52(8) ?
Na1 Na5 P3 2_866 . 2_776 61.61(8) ?
Na1 Na5 P4 2_866 . 1_565 149.51(10) ?
Na1 Na5 O5 2_866 . . 47.50(13) ?
Na1 Na5 O7 2_866 . . 93.52(12) ?
Na1 Na5 O9 2_866 . 1_565 141.16(18) ?
Na1 Na5 O14 2_866 . 2_775 119.48(11) ?
Na2 Na5 Na3 1_565 . 2_776 88.29(9) ?
Na2 Na5 Na4 1_565 . 2_775 144.66(7) ?
Na2 Na5 Na6 1_565 . 1_655 102.2(3) ?
Na2 Na5 Mn2 1_565 . 1_655 105.56(12) ?
Na2 Na5 P1 1_565 . 2_775 70.22(8) ?
Na2 Na5 P2 1_565 . . 164.90(8) ?
Na2 Na5 P3 1_565 . 2_776 49.35(7) ?
Na2 Na5 P4 1_565 . 1_565 97.31(8) ?
Na2 Na5 O5 1_565 . . 134.34(14) ?
Na2 Na5 O7 1_565 . . 163.97(14) ?
Na2 Na5 O9 1_565 . 1_565 72.53(15) ?
Na2 Na5 O14 1_565 . 2_775 95.93(14) ?
Na3 Na5 Na4 2_776 . 2_775 89.25(8) ?
Na3 Na5 Na6 2_776 . 1_655 154.4(2) ?
Na3 Na5 Mn2 2_776 . 1_655 151.90(11) ?
Na3 Na5 P1 2_776 . 2_775 147.25(9) ?
Na3 Na5 P2 2_776 . . 102.18(9) ?
Na3 Na5 P3 2_776 . 2_776 63.00(8) ?
Na3 Na5 P4 2_776 . 1_565 50.53(6) ?
Na3 Na5 O5 2_776 . . 118.70(13) ?
Na3 Na5 O7 2_776 . . 76.28(14) ?
Na3 Na5 O9 2_776 . 1_565 43.36(12) ?
Na3 Na5 O14 2_776 . 2_775 137.98(12) ?
Na4 Na5 Na6 2_775 . 1_655 94.9(3) ?
Na4 Na5 Mn2 2_775 . 1_655 92.71(13) ?
Na4 Na5 P1 2_775 . 2_775 94.41(10) ?
Na4 Na5 P2 2_775 . . 47.68(7) ?
Na4 Na5 P3 2_775 . 2_776 150.93(9) ?
Na4 Na5 P4 2_775 . 1_565 55.58(7) ?
Na4 Na5 O5 2_775 . . 76.32(14) ?
Na4 Na5 O7 2_775 . . 33.23(13) ?
Na4 Na5 O9 2_775 . 1_565 81.71(16) ?
Na4 Na5 O14 2_775 . 2_775 63.89(13) ?
Na6 Na5 Mn2 1_655 . 1_655 3.5(2) ?
Na6 Na5 P1 1_655 . 2_775 57.7(2) ?
Na6 Na5 P2 1_655 . . 63.9(2) ?
Na6 Na5 P3 1_655 . 2_776 106.5(3) ?
Na6 Na5 P4 1_655 . 1_565 147.4(3) ?
Na6 Na5 O5 1_655 . . 39.3(2) ?
Na6 Na5 O7 1_655 . . 93.6(3) ?
Na6 Na5 O9 1_655 . 1_565 162.2(2) ?
Na6 Na5 O14 1_655 . 2_775 64.8(2) ?
Mn2 Na5 P1 1_655 . 2_775 60.52(9) ?
Mn2 Na5 P2 1_655 . . 60.43(11) ?
Mn2 Na5 P3 1_655 . 2_776 107.67(13) ?
Mn2 Na5 P4 1_655 . 1_565 146.27(16) ?
Mn2 Na5 O5 1_655 . . 35.83(13) ?
Mn2 Na5 O7 1_655 . . 90.27(16) ?
Mn2 Na5 O9 1_655 . 1_565 164.23(17) ?
Mn2 Na5 O14 1_655 . 2_775 66.02(13) ?
P1 Na5 P2 2_775 . . 104.25(11) ?
P1 Na5 P3 2_775 . 2_776 113.49(11) ?
P1 Na5 P4 2_775 . 1_565 106.51(8) ?
P1 Na5 O5 2_775 . . 93.71(13) ?
P1 Na5 O7 2_775 . . 121.49(19) ?
P1 Na5 O9 2_775 . 1_565 105.00(13) ?
P1 Na5 O14 2_775 . 2_775 30.53(12) ?
P2 Na5 P3 . . 2_776 126.33(10) ?
P2 Na5 P4 . . 1_565 97.76(10) ?
P2 Na5 O5 . . . 30.62(12) ?
P2 Na5 O7 . . . 30.03(11) ?
P2 Na5 O9 . . 1_565 122.52(17) ?
P2 Na5 O14 . . 2_775 83.64(15) ?
P3 Na5 P4 2_776 . 1_565 106.03(10) ?
P3 Na5 O5 2_776 . . 108.32(15) ?
P3 Na5 O7 2_776 . . 123.80(16) ?
P3 Na5 O9 2_776 . 1_565 83.24(17) ?
P3 Na5 O14 2_776 . 2_775 143.34(16) ?
P4 Na5 O5 1_565 . . 128.36(16) ?
P4 Na5 O7 1_565 . . 69.62(11) ?
P4 Na5 O9 1_565 . 1_565 26.22(14) ?
P4 Na5 O14 1_565 . 2_775 87.52(11) ?
O5 Na5 O7 . . . 59.40(15) ?
O5 Na5 O9 . . 1_565 152.1(2) ?
O5 Na5 O14 . . 2_775 87.24(17) ?
O7 Na5 O9 . . 1_565 92.93(17) ?
O7 Na5 O14 . . 2_775 92.8(2) ?
O9 Na5 O14 1_565 . 2_775 98.38(16) ?
Na2 Mn1 Na3 . . 2_766 120.32(6) ?
Na2 Mn1 Na4 . . . 59.41(6) ?
Na2 Mn1 Na4 . . 2_775 111.63(8) ?
Na2 Mn1 O4 . . . 67.31(13) ?
Na2 Mn1 O9 . . . 105.90(12) ?
Na2 Mn1 O10 . . . 125.62(14) ?
Na2 Mn1 O12 . . . 48.87(13) ?
Na2 Mn1 O13 . . . 45.08(12) ?
Na2 Mn1 O14 . . . 139.76(12) ?
Na3 Mn1 Na4 2_766 . . 171.70(9) ?
Na3 Mn1 Na4 2_766 . 2_775 117.72(6) ?
Na3 Mn1 O4 2_766 . . 129.05(14) ?
Na3 Mn1 O9 2_766 . . 51.22(13) ?
Na3 Mn1 O10 2_766 . . 44.84(15) ?
Na3 Mn1 O12 2_766 . . 143.35(15) ?
Na3 Mn1 O13 2_766 . . 75.98(12) ?
Na3 Mn1 O14 2_766 . . 99.35(12) ?
Na4 Mn1 Na4 . . 2_775 57.94(6) ?
Na4 Mn1 O4 . . . 42.66(14) ?
Na4 Mn1 O9 . . . 136.98(13) ?
Na4 Mn1 O10 . . . 127.60(16) ?
Na4 Mn1 O12 . . . 43.76(15) ?
Na4 Mn1 O13 . . . 102.04(13) ?
Na4 Mn1 O14 . . . 82.37(12) ?
Na4 Mn1 O4 2_775 . . 48.87(12) ?
Na4 Mn1 O9 2_775 . . 138.42(11) ?
Na4 Mn1 O10 2_775 . . 78.00(12) ?
Na4 Mn1 O12 2_775 . . 96.55(12) ?
Na4 Mn1 O13 2_775 . . 134.91(16) ?
Na4 Mn1 O14 2_775 . . 46.01(16) ?
O4 Mn1 O9 . . . 172.69(15) ?
O4 Mn1 O10 . . . 87.7(2) ?
O4 Mn1 O12 . . . 82.7(2) ?
O4 Mn1 O13 . . . 88.11(18) ?
O4 Mn1 O14 . . . 93.88(18) ?
O9 Mn1 O10 . . . 94.51(19) ?
O9 Mn1 O12 . . . 94.79(19) ?
O9 Mn1 O13 . . . 84.98(18) ?
O9 Mn1 O14 . . . 93.19(18) ?
O10 Mn1 O12 . . . 170.4(2) ?
O10 Mn1 O13 . . . 89.10(15) ?
O10 Mn1 O14 . . . 86.54(15) ?
O12 Mn1 O13 . . . 89.29(15) ?
O12 Mn1 O14 . . . 95.37(15) ?
O13 Mn1 O14 . . . 175.13(16) ?
Na1 Na6 Na1 1_465 . 2_766 63.4(3) ?
Na1 Na6 Na2 1_465 . 1_455 176.7(4) ?
Na1 Na6 Na3 1_465 . 1_455 120.6(4) ?
Na1 Na6 Na3 1_465 . 2_766 123.6(4) ?
Na1 Na6 Na4 1_465 . 1_455 127.9(3) ?
Na1 Na6 Na4 1_465 . 2_775 56.6(2) ?
Na1 Na6 Na5 1_465 . 1_455 70.2(3) ?
Na1 Na6 Mn2 1_465 . . 145(4) ?
Na1 Na6 P1 1_465 . . 119.6(4) ?
Na1 Na6 P1 1_465 . 2_675 65.3(3) ?
Na1 Na6 P3 1_465 . . 67.9(3) ?
Na1 Na6 O2 1_465 . 2_675 43.5(4) ?
Na1 Na6 O5 1_465 . 1_455 103.9(5) ?
Na1 Na6 O8 1_465 . . 47.1(3) ?
Na1 Na6 O10 1_465 . . 88.7(5) ?
Na1 Na6 O11 1_465 . 1_455 140.9(5) ?
Na1 Na6 F1 1_465 . 1_455 134.9(6) ?
Na1 Na6 Na2 2_766 . 1_455 117.8(4) ?
Na1 Na6 Na3 2_766 . 1_455 57.3(2) ?
Na1 Na6 Na3 2_766 . 2_766 104.1(3) ?
Na1 Na6 Na4 2_766 . 1_455 128.9(4) ?
Na1 Na6 Na4 2_766 . 2_775 119.7(5) ?
Na1 Na6 Na5 2_766 . 1_455 64.7(3) ?
Na1 Na6 Mn2 2_766 . . 84(4) ?
Na1 Na6 P1 2_766 . . 176.7(5) ?
Na1 Na6 P1 2_766 . 2_675 107.0(4) ?
Na1 Na6 P3 2_766 . . 73.6(3) ?
Na1 Na6 O2 2_766 . 2_675 92.6(5) ?
Na1 Na6 O5 2_766 . 1_455 54.3(3) ?
Na1 Na6 O8 2_766 . . 46.5(3) ?
Na1 Na6 O10 2_766 . . 103.9(5) ?
Na1 Na6 O11 2_766 . 1_455 154.6(6) ?
Na1 Na6 F1 2_766 . 1_455 82.2(4) ?
Na2 Na6 Na3 1_455 . 1_455 60.5(2) ?
Na2 Na6 Na3 1_455 . 2_766 53.4(2) ?
Na2 Na6 Na4 1_455 . 1_455 54.1(2) ?
Na2 Na6 Na4 1_455 . 2_775 121.9(4) ?
Na2 Na6 Na5 1_455 . 1_455 113.1(4) ?
Na2 Na6 Mn2 1_455 . . 35(4) ?
Na2 Na6 P1 1_455 . . 59.1(3) ?
Na2 Na6 P1 1_455 . 2_675 116.4(4) ?
Na2 Na6 P3 1_455 . . 109.2(3) ?
Na2 Na6 O2 1_455 . 2_675 138.1(6) ?
Na2 Na6 O5 1_455 . 1_455 78.9(4) ?
Na2 Na6 O8 1_455 . . 131.1(4) ?
Na2 Na6 O10 1_455 . . 88.0(4) ?
Na2 Na6 O11 1_455 . 1_455 38.5(3) ?
Na2 Na6 F1 1_455 . 1_455 44.0(4) ?
Na3 Na6 Na3 1_455 . 2_766 70.1(2) ?
Na3 Na6 Na4 1_455 . 1_455 94.1(3) ?
Na3 Na6 Na4 1_455 . 2_775 171.2(4) ?
Na3 Na6 Na5 1_455 . 1_455 88.2(3) ?
Na3 Na6 Mn2 1_455 . . 28(4) ?
Na3 Na6 P1 1_455 . . 119.6(5) ?
Na3 Na6 P1 1_455 . 2_675 136.2(4) ?
Na3 Na6 P3 1_455 . . 91.2(3) ?
Na3 Na6 O2 1_455 . 2_675 139.5(5) ?
Na3 Na6 O5 1_455 . 1_455 41.7(2) ?
Na3 Na6 O8 1_455 . . 86.4(4) ?
Na3 Na6 O10 1_455 . . 100.8(3) ?
Na3 Na6 O11 1_455 . 1_455 98.4(5) ?
Na3 Na6 F1 1_455 . 1_455 34.4(3) ?
Na3 Na6 Na4 2_766 . 1_455 103.4(4) ?
Na3 Na6 Na4 2_766 . 2_775 104.1(3) ?
Na3 Na6 Na5 2_766 . 1_455 158.0(4) ?
Na3 Na6 Mn2 2_766 . . 50(3) ?
Na3 Na6 P1 2_766 . . 73.2(3) ?
Na3 Na6 P1 2_766 . 2_675 147.6(4) ?
Na3 Na6 P3 2_766 . . 56.11(19) ?
Na3 Na6 O2 2_766 . 2_675 149.5(5) ?
Na3 Na6 O5 2_766 . 1_455 110.6(4) ?
Na3 Na6 O8 2_766 . . 83.1(3) ?
Na3 Na6 O10 2_766 . . 38.2(2) ?
Na3 Na6 O11 2_766 . 1_455 70.2(4) ?
Na3 Na6 F1 2_766 . 1_455 36.2(3) ?
Na4 Na6 Na4 1_455 . 2_775 93.7(3) ?
Na4 Na6 Na5 1_455 . 1_455 73.9(2) ?
Na4 Na6 Mn2 1_455 . . 82(4) ?
Na4 Na6 P1 1_455 . . 50.9(2) ?
Na4 Na6 P1 1_455 . 2_675 62.9(2) ?
Na4 Na6 P3 1_455 . . 155.3(5) ?
Na4 Na6 O2 1_455 . 2_675 84.6(4) ?
Na4 Na6 O5 1_455 . 1_455 75.9(4) ?
Na4 Na6 O8 1_455 . . 173.3(5) ?
Na4 Na6 O10 1_455 . . 124.0(6) ?
Na4 Na6 O11 1_455 . 1_455 37.4(2) ?
Na4 Na6 F1 1_455 . 1_455 96.1(5) ?
Na4 Na6 Na5 2_775 . 1_455 97.9(3) ?
Na4 Na6 Mn2 2_775 . . 151(4) ?
Na4 Na6 P1 2_775 . . 63.1(2) ?
Na4 Na6 P1 2_775 . 2_675 51.76(18) ?
Na4 Na6 P3 2_775 . . 80.1(3) ?
Na4 Na6 O2 2_775 . 2_675 45.5(3) ?
Na4 Na6 O5 2_775 . 1_455 145.2(4) ?
Na4 Na6 O8 2_775 . . 86.3(4) ?
Na4 Na6 O10 2_775 . . 71.4(3) ?
Na4 Na6 O11 2_775 . 1_455 85.4(4) ?
Na4 Na6 F1 2_775 . 1_455 140.3(5) ?
Na5 Na6 Mn2 1_455 . . 108(3) ?
Na5 Na6 P1 1_455 . . 117.1(3) ?
Na5 Na6 P1 1_455 . 2_675 51.03(17) ?
Na5 Na6 P3 1_455 . . 130.5(5) ?
Na5 Na6 O2 1_455 . 2_675 52.5(3) ?
Na5 Na6 O5 1_455 . 1_455 47.3(2) ?
Na5 Na6 O8 1_455 . . 99.5(5) ?
Na5 Na6 O10 1_455 . . 158.7(7) ?
Na5 Na6 O11 1_455 . 1_455 111.1(4) ?
Na5 Na6 F1 1_455 . 1_455 121.8(5) ?
Mn2 Na6 P1 . . . 93(4) ?
Mn2 Na6 P1 . . 2_675 142(3) ?
Mn2 Na6 P3 . . . 92(3) ?
Mn2 Na6 O2 . . 2_675 159(3) ?
Mn2 Na6 O5 . . 1_455 61(3) ?
Mn2 Na6 O8 . . . 102(4) ?
Mn2 Na6 O10 . . . 87(3) ?
Mn2 Na6 O11 . . 1_455 74(4) ?
Mn2 Na6 F1 . . 1_455 17(3) ?
P1 Na6 P1 . . 2_675 76.0(3) ?
P1 Na6 P3 . . . 105.9(4) ?
P1 Na6 O2 . . 2_675 90.6(4) ?
P1 Na6 O5 . . 1_455 124.5(6) ?
P1 Na6 O8 . . . 134.1(5) ?
P1 Na6 O10 . . . 75.3(4) ?
P1 Na6 O11 . . 1_455 22.88(19) ?
P1 Na6 F1 . . 1_455 94.5(5) ?
P1 Na6 P3 2_675 . . 125.8(5) ?
P1 Na6 O2 2_675 . 2_675 21.8(2) ?
P1 Na6 O5 2_675 . 1_455 94.9(3) ?
P1 Na6 O8 2_675 . . 112.4(6) ?
P1 Na6 O10 2_675 . . 123.0(5) ?
P1 Na6 O11 2_675 . 1_455 85.0(4) ?
P1 Na6 F1 2_675 . 1_455 158.5(7) ?
P3 Na6 O2 . . 2_675 106.6(6) ?
P3 Na6 O5 . . 1_455 122.0(5) ?
P3 Na6 O8 . . . 31.20(19) ?
P3 Na6 O10 . . . 31.3(2) ?
P3 Na6 O11 . . 1_455 117.9(5) ?
P3 Na6 F1 . . 1_455 75.2(3) ?
O2 Na6 O5 2_675 . 1_455 99.9(5) ?
O2 Na6 O8 2_675 . . 90.7(6) ?
O2 Na6 O10 2_675 . . 113.4(6) ?
O2 Na6 O11 2_675 . 1_455 104.3(5) ?
O2 Na6 F1 2_675 . 1_455 173.8(7) ?
O5 Na6 O8 1_455 . . 100.4(6) ?
O5 Na6 O10 1_455 . . 141.7(5) ?
O5 Na6 O11 1_455 . 1_455 103.4(6) ?
O5 Na6 F1 1_455 . 1_455 74.4(4) ?
O8 Na6 O10 . . . 62.3(4) ?
O8 Na6 O11 . . 1_455 149.1(6) ?
O8 Na6 F1 . . 1_455 88.1(4) ?
O10 Na6 O11 . . 1_455 86.9(5) ?
O10 Na6 F1 . . 1_455 71.3(4) ?
O11 Na6 F1 1_455 . 1_455 79.6(6) ?
Na1 Mn2 Na1 1_465 . 2_766 61.44(13) ?
Na1 Mn2 Na2 1_465 . 1_455 174.30(19) ?
Na1 Mn2 Na3 1_465 . 1_455 120.92(19) ?
Na1 Mn2 Na3 1_465 . 2_766 122.13(17) ?
Na1 Mn2 Na4 1_465 . 1_455 122.72(13) ?
Na1 Mn2 Na5 1_465 . 1_455 67.17(12) ?
Na1 Mn2 Na6 1_465 . . 33(4) ?
Na1 Mn2 O2 1_465 . 2_675 40.41(18) ?
Na1 Mn2 O5 1_465 . 1_455 100.3(3) ?
Na1 Mn2 O10 1_465 . . 84.1(2) ?
Na1 Mn2 O11 1_465 . 1_455 132.7(2) ?
Na1 Mn2 F1 1_465 . 1_455 135.6(4) ?
Na1 Mn2 Na2 2_766 . 1_455 124.07(17) ?
Na1 Mn2 Na3 2_766 . 1_455 59.58(12) ?
Na1 Mn2 Na3 2_766 . 2_766 107.77(14) ?
Na1 Mn2 Na4 2_766 . 1_455 130.40(15) ?
Na1 Mn2 Na5 2_766 . 1_455 63.97(11) ?
Na1 Mn2 Na6 2_766 . . 92(4) ?
Na1 Mn2 O2 2_766 . 2_675 89.1(2) ?
Na1 Mn2 O5 2_766 . 1_455 54.9(2) ?
Na1 Mn2 O10 2_766 . . 104.3(2) ?
Na1 Mn2 O11 2_766 . 1_455 163.0(3) ?
Na1 Mn2 F1 2_766 . 1_455 85.9(3) ?
Na2 Mn2 Na3 1_455 . 1_455 64.52(13) ?
Na2 Mn2 Na3 1_455 . 2_766 56.25(11) ?
Na2 Mn2 Na4 1_455 . 1_455 55.73(12) ?
Na2 Mn2 Na5 1_455 . 1_455 115.81(17) ?
Na2 Mn2 Na6 1_455 . . 143(4) ?
Na2 Mn2 O2 1_455 . 2_675 137.1(3) ?
Na2 Mn2 O5 1_455 . 1_455 84.8(2) ?
Na2 Mn2 O10 1_455 . . 92.6(2) ?
Na2 Mn2 O11 1_455 . 1_455 42.27(17) ?
Na2 Mn2 F1 1_455 . 1_455 47.3(3) ?
Na3 Mn2 Na3 1_455 . 2_766 74.24(11) ?
Na3 Mn2 Na4 1_455 . 1_455 98.21(16) ?
Na3 Mn2 Na5 1_455 . 1_455 90.13(13) ?
Na3 Mn2 Na6 1_455 . . 150(4) ?
Na3 Mn2 O2 1_455 . 2_675 139.5(2) ?
Na3 Mn2 O5 1_455 . 1_455 45.55(14) ?
Na3 Mn2 O10 1_455 . . 106.72(17) ?
Na3 Mn2 O11 1_455 . 1_455 106.0(3) ?
Na3 Mn2 F1 1_455 . 1_455 37.0(2) ?
Na3 Mn2 Na4 2_766 . 1_455 106.90(19) ?
Na3 Mn2 Na5 2_766 . 1_455 164.29(17) ?
Na3 Mn2 Na6 2_766 . . 127(3) ?
Na3 Mn2 O2 2_766 . 2_675 144.6(2) ?
Na3 Mn2 O5 2_766 . 1_455 118.9(2) ?
Na3 Mn2 O10 2_766 . . 40.88(15) ?
Na3 Mn2 O11 2_766 . 1_455 74.02(18) ?
Na3 Mn2 F1 2_766 . 1_455 37.8(2) ?
Na4 Mn2 Na5 1_455 . 1_455 73.26(11) ?
Na4 Mn2 Na6 1_455 . . 95(4) ?
Na4 Mn2 O2 1_455 . 2_675 82.48(19) ?
Na4 Mn2 O5 1_455 . 1_455 77.5(2) ?
Na4 Mn2 O10 1_455 . . 125.1(3) ?
Na4 Mn2 O11 1_455 . 1_455 37.52(14) ?
Na4 Mn2 F1 1_455 . 1_455 101.1(4) ?
Na5 Mn2 Na6 1_455 . . 68(3) ?
Na5 Mn2 O2 1_455 . 2_675 50.97(15) ?
Na5 Mn2 O5 1_455 . 1_455 45.40(15) ?
Na5 Mn2 O10 1_455 . . 151.3(3) ?
Na5 Mn2 O11 1_455 . 1_455 109.82(19) ?
Na5 Mn2 F1 1_455 . 1_455 126.5(3) ?
Na6 Mn2 O2 . . 2_675 19(3) ?
Na6 Mn2 O5 . . 1_455 113(3) ?
Na6 Mn2 O10 . . . 87(3) ?
Na6 Mn2 O11 . . 1_455 100(4) ?
Na6 Mn2 F1 . . 1_455 161(3) ?
O2 Mn2 O5 2_675 . 1_455 96.3(2) ?
O2 Mn2 O10 2_675 . . 105.6(3) ?
O2 Mn2 O11 2_675 . 1_455 98.8(3) ?
O2 Mn2 F1 2_675 . 1_455 175.0(4) ?
O5 Mn2 O10 1_455 . . 149.9(3) ?
O5 Mn2 O11 1_455 . 1_455 108.9(3) ?
O5 Mn2 F1 1_455 . 1_455 81.2(3) ?
O10 Mn2 O11 . . 1_455 88.1(3) ?
O10 Mn2 F1 . . 1_455 75.3(3) ?
O11 Mn2 F1 1_455 . 1_455 86.1(4) ?
Na2 P1 Na4 1_455 . 1_455 62.16(6) ?
Na2 P1 Na5 1_455 . 2_775 143.53(11) ?
Na2 P1 Na6 1_455 . . 64.0(3) ?
Na2 P1 Na6 1_455 . 2_675 134.6(2) ?
Na2 P1 O1 1_455 . . 74.39(16) ?
Na2 P1 O2 1_455 . . 115.9(2) ?
Na2 P1 O11 1_455 . 1_455 33.2(2) ?
Na2 P1 O14 1_455 . . 130.56(17) ?
Na4 P1 Na5 1_455 . 2_775 133.00(9) ?
Na4 P1 Na6 1_455 . . 73.0(2) ?
Na4 P1 Na6 1_455 . 2_675 72.4(2) ?
Na4 P1 O1 1_455 . . 114.54(19) ?
Na4 P1 O2 1_455 . . 61.83(18) ?
Na4 P1 O11 1_455 . 1_455 51.11(16) ?
Na4 P1 O14 1_455 . . 140.8(2) ?
Na5 P1 Na6 2_775 . . 144.9(3) ?
Na5 P1 Na6 2_775 . 2_675 71.3(2) ?
Na5 P1 O1 2_775 . . 69.22(16) ?
Na5 P1 O2 2_775 . . 71.64(19) ?
Na5 P1 O11 2_775 . 1_455 175.10(17) ?
Na5 P1 O14 2_775 . . 63.5(2) ?
Na6 P1 Na6 . . 2_675 104.0(3) ?
Na6 P1 O1 . . . 127.4(3) ?
Na6 P1 O2 . . . 122.5(3) ?
Na6 P1 O11 . . 1_455 34.9(3) ?
Na6 P1 O14 . . . 81.6(3) ?
Na6 P1 O1 2_675 . . 128.3(3) ?
Na6 P1 O2 2_675 . . 31.3(4) ?
Na6 P1 O11 2_675 . 1_455 113.6(3) ?
Na6 P1 O14 2_675 . . 85.8(3) ?
O1 P1 O2 . . . 103.5(3) ?
O1 P1 O11 . . 1_455 107.1(3) ?
O1 P1 O14 . . . 104.6(2) ?
O2 P1 O11 . . 1_455 112.7(2) ?
O2 P1 O14 . . . 112.3(3) ?
O11 P1 O14 1_455 . . 115.4(3) ?
Na3 P2 Na4 . . 2_775 154.82(12) ?
Na3 P2 Na5 . . . 116.29(11) ?
Na3 P2 O4 . . . 102.33(18) ?
Na3 P2 O5 . . . 55.31(17) ?
Na3 P2 O6 . . . 52.03(14) ?
Na3 P2 O7 . . . 144.5(2) ?
Na4 P2 Na5 2_775 . . 88.11(9) ?
Na4 P2 O4 2_775 . . 57.77(17) ?
Na4 P2 O5 2_775 . . 143.27(18) ?
Na4 P2 O6 2_775 . . 114.90(18) ?
Na4 P2 O7 2_775 . . 54.7(2) ?
Na5 P2 O4 . . . 117.6(2) ?
Na5 P2 O5 . . . 63.77(19) ?
Na5 P2 O6 . . . 136.0(2) ?
Na5 P2 O7 . . . 54.7(2) ?
O4 P2 O5 . . . 113.2(3) ?
O4 P2 O6 . . . 106.3(3) ?
O4 P2 O7 . . . 112.0(3) ?
O5 P2 O6 . . . 101.8(2) ?
O5 P2 O7 . . . 115.0(3) ?
O6 P2 O7 . . . 107.4(2) ?
Na2 P3 Na3 2_766 . 2_766 68.25(8) ?
Na2 P3 Na5 2_766 . 2_776 85.24(9) ?
Na2 P3 Na6 2_766 . . 94.0(3) ?
Na2 P3 O6 2_766 . . 134.75(16) ?
Na2 P3 O8 2_766 . . 83.97(18) ?
Na2 P3 O10 2_766 . . 108.9(2) ?
Na2 P3 O13 2_766 . 2_766 35.59(16) ?
Na3 P3 Na5 2_766 . 2_776 150.04(8) ?
Na3 P3 Na6 2_766 . . 74.4(3) ?
Na3 P3 O6 2_766 . . 129.5(2) ?
Na3 P3 O8 2_766 . . 120.8(2) ?
Na3 P3 O10 2_766 . . 43.78(18) ?
Na3 P3 O13 2_766 . 2_766 70.8(2) ?
Na5 P3 Na6 2_776 . . 122.9(3) ?
Na5 P3 O6 2_776 . . 61.6(2) ?
Na5 P3 O8 2_776 . . 67.3(2) ?
Na5 P3 O10 2_776 . . 165.7(2) ?
Na5 P3 O13 2_776 . 2_766 79.5(2) ?
Na6 P3 O6 . . . 129.1(3) ?
Na6 P3 O8 . . . 55.9(4) ?
Na6 P3 O10 . . . 55.5(3) ?
Na6 P3 O13 . . 2_766 126.7(3) ?
O6 P3 O8 . . . 107.5(3) ?
O6 P3 O10 . . . 107.3(3) ?
O6 P3 O13 . . 2_766 104.2(2) ?
O8 P3 O10 . . . 110.8(3) ?
O8 P3 O13 . . 2_766 113.3(2) ?
O10 P3 O13 . . 2_766 113.2(3) ?
Na2 P4 Na2 1_455 . 2_765 95.02(8) ?
Na2 P4 Na3 1_455 . 2_766 61.53(7) ?
Na2 P4 Na5 1_455 . 1_545 131.00(8) ?
Na2 P4 O1 1_455 . . 75.77(16) ?
Na2 P4 O3 1_455 . 1_455 34.08(16) ?
Na2 P4 O9 1_455 . . 115.4(2) ?
Na2 P4 O12 1_455 . 2_765 129.3(2) ?
Na2 P4 Na3 2_765 . 2_766 154.48(9) ?
Na2 P4 Na5 2_765 . 1_545 123.67(10) ?
Na2 P4 O1 2_765 . . 64.9(2) ?
Na2 P4 O3 2_765 . 1_455 103.5(2) ?
Na2 P4 O9 2_765 . . 146.43(19) ?
Na2 P4 O12 2_765 . 2_765 44.25(16) ?
Na3 P4 Na5 2_766 . 1_545 73.20(8) ?
Na3 P4 O1 2_766 . . 114.1(2) ?
Na3 P4 O3 2_766 . 1_455 51.6(2) ?
Na3 P4 O9 2_766 . . 59.08(18) ?
Na3 P4 O12 2_766 . 2_765 144.17(16) ?
Na5 P4 O1 1_545 . . 144.43(19) ?
Na5 P4 O3 1_545 . 1_455 102.03(16) ?
Na5 P4 O9 1_545 . . 44.12(18) ?
Na5 P4 O12 1_545 . 2_765 79.47(17) ?
O1 P4 O3 . . 1_455 109.3(2) ?
O1 P4 O9 . . . 107.5(3) ?
O1 P4 O12 . . 2_765 101.6(2) ?
O3 P4 O9 1_455 . . 109.6(3) ?
O3 P4 O12 1_455 . 2_765 114.8(3) ?
O9 P4 O12 . . 2_765 113.5(3) ?
P1 O1 P4 . . . 129.7(3) ?
Na1 O2 Na6 2_765 . 2_675 98.9(5) ?
Na1 O2 Mn2 2_765 . 2_675 100.1(2) ?
Na1 O2 P1 2_765 . . 134.1(3) ?
Na6 O2 Mn2 2_675 . 2_675 2.1(4) ?
Na6 O2 P1 2_675 . . 127.0(6) ?
Mn2 O2 P1 2_675 . . 125.7(4) ?
Na1 O3 Na2 . . . 106.28(19) ?
Na1 O3 Na3 . . 2_866 91.44(17) ?
Na1 O3 P4 . . 1_655 128.6(3) ?
Na2 O3 Na3 . . 2_866 89.1(2) ?
Na2 O3 P4 . . 1_655 124.0(2) ?
Na3 O3 P4 2_866 . 1_655 99.0(3) ?
Na4 O4 Na4 . . 2_775 84.00(14) ?
Na4 O4 Mn1 . . . 101.2(2) ?
Na4 O4 P2 . . . 126.8(3) ?
Na4 O4 Mn1 2_775 . . 94.3(2) ?
Na4 O4 P2 2_775 . . 93.6(2) ?
Mn1 O4 P2 . . . 131.9(3) ?
Na3 O5 Na5 . . . 160.4(2) ?
Na3 O5 Na6 . . 1_655 100.3(3) ?
Na3 O5 Mn2 . . 1_655 95.34(19) ?
Na3 O5 P2 . . . 94.6(2) ?
Na5 O5 Na6 . . 1_655 93.4(3) ?
Na5 O5 Mn2 . . 1_655 98.8(2) ?
Na5 O5 P2 . . . 85.61(18) ?
Na6 O5 Mn2 1_655 . 1_655 5.5(4) ?
Na6 O5 P2 1_655 . . 134.4(5) ?
Mn2 O5 P2 1_655 . . 133.4(4) ?
Na3 O6 P2 . . . 94.99(19) ?
Na3 O6 P3 . . . 127.2(2) ?
P2 O6 P3 . . . 129.7(3) ?
Na1 O7 Na4 1_465 . 2_775 86.60(18) ?
Na1 O7 Na5 1_465 . . 126.0(3) ?
Na1 O7 P2 1_465 . . 132.0(3) ?
Na4 O7 Na5 2_775 . . 115.78(19) ?
Na4 O7 P2 2_775 . . 97.3(3) ?
Na5 O7 P2 . . . 95.3(2) ?
Na1 O8 Na1 1_465 . 2_766 92.13(16) ?
Na1 O8 Na6 1_465 . . 87.5(3) ?
Na1 O8 P3 1_465 . . 123.0(2) ?
Na1 O8 Na6 2_766 . . 88.2(3) ?
Na1 O8 P3 2_766 . . 144.9(3) ?
Na6 O8 P3 . . . 92.9(4) ?
Na3 O9 Na5 2_766 . 1_545 97.05(15) ?
Na3 O9 Mn1 2_766 . . 89.2(2) ?
Na3 O9 P4 2_766 . . 90.6(2) ?
Na5 O9 Mn1 1_545 . . 118.5(2) ?
Na5 O9 P4 1_545 . . 109.7(3) ?
Mn1 O9 P4 . . . 131.4(2) ?
Na3 O10 Mn1 2_766 . . 94.6(2) ?
Na3 O10 Na6 2_766 . . 102.3(4) ?
Na3 O10 Mn2 2_766 . . 96.7(2) ?
Na3 O10 P3 2_766 . . 109.5(2) ?
Mn1 O10 Na6 . . . 124.8(4) ?
Mn1 O10 Mn2 . . . 127.2(2) ?
Mn1 O10 P3 . . . 129.6(3) ?
Na6 O10 Mn2 . . . 5.7(4) ?
Na6 O10 P3 . . . 93.1(4) ?
Mn2 O10 P3 . . . 94.0(3) ?
Na2 O11 Na4 . . . 90.58(19) ?
Na2 O11 Na6 . . 1_655 103.7(4) ?
Na2 O11 Mn2 . . 1_655 97.6(2) ?
Na2 O11 P1 . . 1_655 125.4(3) ?
Na4 O11 Na6 . . 1_655 108.8(3) ?
Na4 O11 Mn2 . . 1_655 109.6(2) ?
Na4 O11 P1 . . 1_655 100.0(2) ?
Na6 O11 Mn2 1_655 . 1_655 6.1(3) ?
Na6 O11 P1 1_655 . 1_655 122.2(5) ?
Mn2 O11 P1 1_655 . 1_655 127.2(4) ?
Na2 O12 Na4 . . . 86.6(2) ?
Na2 O12 Mn1 . . . 88.27(17) ?
Na2 O12 P4 . . 2_765 109.3(2) ?
Na4 O12 Mn1 . . . 99.4(2) ?
Na4 O12 P4 . . 2_765 127.5(2) ?
Mn1 O12 P4 . . 2_765 129.7(3) ?
Na2 O13 Mn1 . . . 89.92(15) ?
Na2 O13 P3 . . 2_766 121.5(2) ?
Mn1 O13 P3 . . 2_766 146.7(3) ?
Na4 O14 Na5 2_775 . 2_775 116.86(17) ?
Na4 O14 Mn1 2_775 . . 95.9(2) ?
Na4 O14 P1 2_775 . . 128.2(2) ?
Na5 O14 Mn1 2_775 . . 105.69(17) ?
Na5 O14 P1 2_775 . . 86.0(2) ?
Mn1 O14 P1 . . . 123.4(2) ?
Na2 F1 Na3 . . . 104.6(4) ?
Na2 F1 Na3 . . 2_866 87.9(4) ?
Na2 F1 Na6 . . 1_655 90.0(5) ?
Na2 F1 Mn2 . . 1_655 88.9(3) ?
Na2 F1 F1 . . 2_866 114.9(10) ?
Na3 F1 Na3 . . 2_866 151.7(4) ?
Na3 F1 Na6 . . 1_655 103.6(5) ?
Na3 F1 Mn2 . . 1_655 102.6(4) ?
Na3 F1 F1 . . 2_866 81.0(7) ?
Na3 F1 Na6 2_866 . 1_655 101.7(4) ?
Na3 F1 Mn2 2_866 . 1_655 103.1(4) ?
Na3 F1 F1 2_866 . 2_866 70.7(6) ?
Na6 F1 Mn2 1_655 . 1_655 1.8(3) ?
Na6 F1 F1 1_655 . 2_866 152.9(11) ?
Mn2 F1 F1 1_655 . 2_866 154.5(11) ?

loop_
_geom_bond_atom_site_label_1
_geom_bond_atom_site_label_2
_geom_bond_site_symmetry_1
_geom_bond_site_symmetry_2
_geom_bond_distance
_geom_bond_publ_flag
Na1 Na1 . 2_856 3.575(4) ?
Na1 Na2 . . 3.696(3) ?
Na1 Na3 . 2_866 3.407(5) ?
Na1 Na4 . 2_865 3.391(4) ?
Na1 Na5 . 1_545 4.046(4) ?
Na1 Na5 . 1_645 4.259(4) ?
Na1 Na5 . 2_866 3.769(3) ?
Na1 Na6 . 1_645 3.402(17) ?
Na1 Na6 . 2_766 3.403(15) ?
Na1 Mn2 . 1_645 3.602(7) ?
Na1 Mn2 . 2_766 3.386(7) ?
Na1 O2 . 2_765 2.372(7) ?
Na1 O3 . . 2.371(5) ?
Na1 O7 . 1_645 2.345(5) ?
Na1 O8 . 1_645 2.496(5) ?
Na1 O8 . 2_766 2.469(5) ?
Na2 Na3 . . 3.631(4) ?
Na2 Na3 . 2_866 3.253(4) ?
Na2 Na4 . . 3.334(3) ?
Na2 Na5 . 1_545 4.307(5) ?
Na2 Mn1 . . 3.160(3) ?
Na2 Na6 . 1_655 3.525(17) ?
Na2 Mn2 . 1_655 3.331(8) ?
Na2 P1 . 1_655 3.367(3) ?
Na2 P3 . 2_766 3.279(3) ?
Na2 P4 . 1_655 3.327(3) ?
Na2 P4 . 2_765 3.220(4) ?
Na2 O3 . . 2.248(5) ?
Na2 O11 . . 2.260(6) ?
Na2 O12 . . 2.381(5) ?
Na2 O13 . . 2.237(5) ?
Na2 F1 . . 2.448(12) ?
Na3 Na3 . 2_866 4.240(3) ?
Na3 Na5 . 2_776 3.734(4) ?
Na3 Mn1 . 2_766 3.313(3) ?
Na3 Na6 . 1_655 3.680(13) ?
Na3 Na6 . 2_766 3.705(12) ?
Na3 Mn2 . 1_655 3.468(6) ?
Na3 Mn2 . 2_766 3.557(5) ?
Na3 P2 . . 3.015(2) ?
Na3 P3 . 2_766 3.193(4) ?
Na3 P4 . 2_766 3.011(4) ?
Na3 O3 . 2_866 2.388(7) ?
Na3 O5 . . 2.487(5) ?
Na3 O6 . . 2.386(4) ?
Na3 O9 . 2_766 2.583(5) ?
Na3 O10 . 2_766 2.344(6) ?
Na3 F1 . . 2.137(9) ?
Na3 F1 . 2_866 2.236(9) ?
Na4 Na4 . 2_775 3.426(3) ?
Na4 Na5 . 2_775 4.259(5) ?
Na4 Mn1 . . 3.537(3) ?
Na4 Mn1 . 2_775 3.536(3) ?
Na4 Na6 . 1_655 3.785(15) ?
Na4 Na6 . 2_775 3.730(13) ?
Na4 Mn2 . 1_655 3.757(7) ?
Na4 P1 . 1_655 3.073(3) ?
Na4 P2 . 2_775 3.151(3) ?
Na4 O4 . . 2.443(5) ?
Na4 O4 . 2_775 2.670(4) ?
Na4 O7 . 2_775 2.592(6) ?
Na4 O11 . . 2.429(4) ?
Na4 O12 . . 2.479(6) ?
Na4 O14 . 2_775 2.557(7) ?
Na5 Na6 . 1_655 3.628(12) ?
Na5 Mn2 . 1_655 3.710(5) ?
Na5 P1 . 2_775 2.978(3) ?
Na5 P2 . . 2.971(4) ?
Na5 P3 . 2_776 3.078(4) ?
Na5 P4 . 1_565 3.244(3) ?
Na5 O5 . . 2.673(5) ?
Na5 O7 . . 2.435(6) ?
Na5 O9 . 1_565 2.398(4) ?
Na5 O14 . 2_775 2.672(6) ?
Mn1 O4 . . 2.127(6) ?
Mn1 O9 . . 2.112(6) ?
Mn1 O10 . . 2.162(4) ?
Mn1 O12 . . 2.150(4) ?
Mn1 O13 . . 2.234(4) ?
Mn1 O14 . . 2.193(4) ?
Na6 Mn2 . . 0.241(15) ?
Na6 P1 . . 3.285(15) ?
Na6 P1 . 2_675 3.237(11) ?
Na6 P3 . . 2.922(13) ?
Na6 O2 . 2_675 2.102(13) ?
Na6 O5 . 1_455 2.302(13) ?
Na6 O8 . . 2.423(16) ?
Na6 O10 . . 2.413(12) ?
Na6 O11 . 1_455 2.223(18) ?
Na6 F1 . 1_455 2.535(15) ?
Mn2 O2 . 2_675 2.328(7) ?
Mn2 O5 . 1_455 2.197(7) ?
Mn2 O10 . . 2.414(6) ?
Mn2 O11 . 1_455 2.167(9) ?
Mn2 F1 . 1_455 2.306(10) ?
P1 O1 . . 1.630(5) ?
P1 O2 . . 1.503(4) ?
P1 O11 . 1_455 1.509(4) ?
P1 O14 . . 1.516(5) ?
P2 O4 . . 1.514(6) ?
P2 O5 . . 1.518(5) ?
P2 O6 . . 1.647(4) ?
P2 O7 . . 1.493(4) ?
P3 O6 . . 1.619(5) ?
P3 O8 . . 1.516(5) ?
P3 O10 . . 1.522(6) ?
P3 O13 . 2_766 1.498(4) ?
P4 O1 . . 1.619(4) ?
P4 O3 . 1_455 1.499(5) ?
P4 O9 . . 1.522(5) ?
P4 O12 . 2_765 1.520(6) ?
F1 F1 . 2_866 1.075(10) ?

loop_
_geom_hbond_atom_site_label_D
_geom_hbond_atom_site_label_H
_geom_hbond_atom_site_label_A
_geom_hbond_site_symmetry_D
_geom_hbond_site_symmetry_H
_geom_hbond_site_symmetry_A
_geom_hbond_distance_DH
_geom_hbond_distance_HA
_geom_hbond_distance_DA
_geom_hbond_angle_DHA
_geom_hbond_publ_flag
? ? ? ? ? ? ? ? ? ? ?

loop_
_geom_torsion_atom_site_label_1
_geom_torsion_atom_site_label_2
_geom_torsion_atom_site_label_3
_geom_torsion_atom_site_label_4
_geom_torsion_site_symmetry_1
_geom_torsion_site_symmetry_2
_geom_torsion_site_symmetry_3
_geom_torsion_site_symmetry_4
_geom_torsion
_geom_torsion_publ_flag
? ? ? ? ? ? ? ? ? ?

loop_
_restr_angle_atom_site_label_1
_restr_angle_site_symmetry_1
_restr_angle_atom_site_label_2
_restr_angle_site_symmetry_2
_restr_angle_atom_site_label_3
_restr_angle_site_symmetry_3
_restr_angle_target
_restr_angle_target_weight_param
? ? ? ? ? ? ? ?

loop_
_restr_distance_atom_site_label_1
_restr_distance_site_symmetry_1
_restr_distance_atom_site_label_2
_restr_distance_site_symmetry_2
_restr_distance_target
_restr_distance_target_weight_param
? ? ? ? ? ?

loop_
_restr_equal_angle_atom_site_label_1
_restr_equal_angle_site_symmetry_1
_restr_equal_angle_atom_site_label_2
_restr_equal_angle_site_symmetry_2
_restr_equal_angle_atom_site_label_3
_restr_equal_angle_site_symmetry_3
_restr_equal_angle_class_class_id
_restr_equal_angle_class_target_weight_param
? ? ? ? ? ? ? ?

loop_
_restr_equal_distance_atom_site_label_1
_restr_equal_distance_site_symmetry_1
_restr_equal_distance_atom_site_label_2
_restr_equal_distance_site_symmetry_2
_restr_equal_distance_class_class_id
_restr_equal_distance_class_target_weight_param
? ? ? ? ? ?

loop_
_restr_equal_torsion_atom_site_label_1
_restr_equal_torsion_site_symmetry_1
_restr_equal_torsion_atom_site_label_2
_restr_equal_torsion_site_symmetry_2
_restr_equal_torsion_atom_site_label_3
_restr_equal_torsion_site_symmetry_3
_restr_equal_torsion_atom_site_label_4
_restr_equal_torsion_site_symmetry_4
_restr_equal_torsion_class_class_id
_restr_equal_torsion_class_target_weight_param
? ? ? ? ? ? ? ? ? ?

loop_
_restr_torsion_atom_site_label_1
_restr_torsion_site_symmetry_1
_restr_torsion_atom_site_label_2
_restr_torsion_site_symmetry_2
_restr_torsion_atom_site_label_3
_restr_torsion_site_symmetry_3
_restr_torsion_atom_site_label_4
_restr_torsion_site_symmetry_4
_restr_torsion_angle_target
_restr_torsion_weight_param
? ? ? ? ? ? ? ? ? ?

loop_
_twin_individual_id
_twin_individual_mass_fraction_refined
_twin_individual_twin_matrix_11
_twin_individual_twin_matrix_12
_twin_individual_twin_matrix_13
_twin_individual_twin_matrix_21
_twin_individual_twin_matrix_22
_twin_individual_twin_matrix_23
_twin_individual_twin_matrix_31
_twin_individual_twin_matrix_32
_twin_individual_twin_matrix_33
? ? ? ? ? ? ? ? ? ? ?

loop_
_jana_atom_site_adp_c_label
_jana_atom_site_adp_c_type_symbol
_jana_atom_site_adp_c_111
_jana_atom_site_adp_c_112
_jana_atom_site_adp_c_113
_jana_atom_site_adp_c_122
_jana_atom_site_adp_c_123
_jana_atom_site_adp_c_133
_jana_atom_site_adp_c_222
_jana_atom_site_adp_c_223
_jana_atom_site_adp_c_233
_jana_atom_site_adp_c_333
? ? ? ? ? ? ? ? ? ? ? ?

loop_
_jana_atom_site_adp_d_label
_jana_atom_site_adp_d_type_symbol
_jana_atom_site_adp_d_1111
_jana_atom_site_adp_d_1112
_jana_atom_site_adp_d_1113
_jana_atom_site_adp_d_1122
_jana_atom_site_adp_d_1123
_jana_atom_site_adp_d_1133
_jana_atom_site_adp_d_1222
_jana_atom_site_adp_d_1223
_jana_atom_site_adp_d_1233
_jana_atom_site_adp_d_1333
_jana_atom_site_adp_d_2222
_jana_atom_site_adp_d_2223
_jana_atom_site_adp_d_2233
_jana_atom_site_adp_d_2333
_jana_atom_site_adp_d_3333
? ? ? ? ? ? ? ? ? ? ? ? ? ? ? ? ?

loop_
_jana_atom_site_adp_e_label
_jana_atom_site_adp_e_type_symbol
_jana_atom_site_adp_e_11111
_jana_atom_site_adp_e_11112
_jana_atom_site_adp_e_11113
_jana_atom_site_adp_e_11122
_jana_atom_site_adp_e_11123
_jana_atom_site_adp_e_11133
_jana_atom_site_adp_e_11222
_jana_atom_site_adp_e_11223
_jana_atom_site_adp_e_11233
_jana_atom_site_adp_e_11333
_jana_atom_site_adp_e_12222
_jana_atom_site_adp_e_12223
_jana_atom_site_adp_e_12233
_jana_atom_site_adp_e_12333
_jana_atom_site_adp_e_13333
_jana_atom_site_adp_e_22222
_jana_atom_site_adp_e_22223
_jana_atom_site_adp_e_22233
_jana_atom_site_adp_e_22333
_jana_atom_site_adp_e_23333
_jana_atom_site_adp_e_33333
? ? ? ? ? ? ? ? ? ? ? ? ? ? ? ? ? ? ? ? ? ? ?

loop_
_jana_atom_site_adp_f_label
_jana_atom_site_adp_f_type_symbol
_jana_atom_site_adp_f_111111
_jana_atom_site_adp_f_111112
_jana_atom_site_adp_f_111113
_jana_atom_site_adp_f_111122
_jana_atom_site_adp_f_111123
_jana_atom_site_adp_f_111133
_jana_atom_site_adp_f_111222
_jana_atom_site_adp_f_111223
_jana_atom_site_adp_f_111233
_jana_atom_site_adp_f_111333
_jana_atom_site_adp_f_112222
_jana_atom_site_adp_f_112223
_jana_atom_site_adp_f_112233
_jana_atom_site_adp_f_112333
_jana_atom_site_adp_f_113333
_jana_atom_site_adp_f_122222
_jana_atom_site_adp_f_122223
_jana_atom_site_adp_f_122233
_jana_atom_site_adp_f_122333
_jana_atom_site_adp_f_123333
_jana_atom_site_adp_f_133333
_jana_atom_site_adp_f_222222
_jana_atom_site_adp_f_222223
_jana_atom_site_adp_f_222233
_jana_atom_site_adp_f_222333
_jana_atom_site_adp_f_223333
_jana_atom_site_adp_f_233333
_jana_atom_site_adp_f_333333
? ? ? ? ? ? ? ? ? ? ? ? ? ? ? ? ? ? ? ? ? ? ? ? ? ? ? ? ? ?
